data_4349762
loop_
_publ_author_name
'Hu, Ji-Yun'
'Wu, Zhuo-Yan'
'Chai, Ke'
'Yang, Zi-Shu'
'Meng, Yin-Shan'
'Ning, Yingying'
'Zhang, Jing'
'Zhang, Jun-Long'

_publ_section_title
;
 \b-Fluorinated porpholactones and metal complexes: synthesis,
 characterization and some spectroscopic studies
;
_journal_issue 9
_journal_name_full 'Inorganic Chemistry Frontiers'
_journal_page_first 1539
_journal_paper_doi 10.1039/C7QI00375G
_journal_volume 4
_journal_year 2017
_chemical_formula_moiety 'C54 D18 Co F26 H5 N4 O11 P3 Yb'
_chemical_formula_sum 'C54 H5 Co D18 F26 N4 O11 P3 Yb'
_chemical_formula_weight 1740.75
_space_group_crystal_system monoclinic
_space_group_IT_number 9
_space_group_name_Hall 'C -2yc'
_space_group_name_H-M_alt 'C 1 c 1'
_atom_sites_solution_hydrogens geom
_audit_creation_date 2017-02-28
_audit_creation_method
;
Olex2 1.2
(compiled 2016.08.25 svn.r3337 for OlexSys, GUI svn.r5227)
;
_audit_update_record
;
2017-03-25 deposited with the CCDC.
2017-07-24 downloaded from the CCDC.
;
_cell_angle_alpha 90
_cell_angle_beta 92.014(2)
_cell_angle_gamma 90
_cell_formula_units_Z 4
_cell_length_a 24.4325(6)
_cell_length_b 10.1590(2)
_cell_length_c 24.4872(6)
_cell_measurement_reflns_used 15417
_cell_measurement_temperature 180.00(10)
_cell_measurement_theta_max 27.0000
_cell_measurement_theta_min 3.1790
_cell_volume 6074.2(2)
_computing_cell_refinement
'CrysAlisPro, Agilent Technologies, Version 1.171.37.35 (release 13-08-2014 CrysAlis171 .NET) (compiled Aug 13 2014,18:06:01)'
_computing_data_collection
'CrysAlisPro, Agilent Technologies, Version 1.171.37.35 (release 13-08-2014 CrysAlis171 .NET) (compiled Aug 13 2014,18:06:01)'
_computing_data_reduction
'CrysAlisPro, Agilent Technologies, Version 1.171.37.35 (release 13-08-2014 CrysAlis171 .NET) (compiled Aug 13 2014,18:06:01)'
_computing_molecular_graphics 'Olex2 (Dolomanov et al., 2009)'
_computing_publication_material 'Olex2 (Dolomanov et al., 2009)'
_computing_structure_refinement 'ShelXL (Sheldrick, 2015)'
_diffrn_ambient_environment N~2~
_diffrn_ambient_temperature 180.00(10)
_diffrn_detector 'CCD plate'
_diffrn_detector_area_resol_mean 10.3914
_diffrn_detector_type Atlas
_diffrn_measured_fraction_theta_full 0.998
_diffrn_measured_fraction_theta_max 0.999
_diffrn_measurement_details
;
#__ type_ start__ end____ width___ exp.time_
  1 omega  -18.00   92.00   1.0000    2.0000
omega____ theta____ kappa____ phi______ frames
    -       13.4628   77.0000   60.0000 110

#__ type_ start__ end____ width___ exp.time_
  2 omega  -16.00   87.00   1.0000    2.0000
omega____ theta____ kappa____ phi______ frames
    -       13.4628   57.0000 -120.0000 103

#__ type_ start__ end____ width___ exp.time_
  3 omega  -14.00   87.00   1.0000    2.0000
omega____ theta____ kappa____ phi______ frames
    -       13.4628   43.0000  -16.9153 101

#__ type_ start__ end____ width___ exp.time_
  4 omega  -47.00   63.00   1.0000    2.0000
omega____ theta____ kappa____ phi______ frames
    -      -14.5566   76.0000  -70.8051 110

#__ type_ start__ end____ width___ exp.time_
  5 omega  -48.00   60.00   1.0000    2.0000
omega____ theta____ kappa____ phi______ frames
    -      -14.5566   77.0000   90.0000 108

#__ type_ start__ end____ width___ exp.time_
  6 omega  -48.00   62.00   1.0000    2.0000
omega____ theta____ kappa____ phi______ frames
    -      -14.5566   77.0000 -180.0000 110

#__ type_ start__ end____ width___ exp.time_
  7 omega  -49.00   25.00   1.0000    2.0000
omega____ theta____ kappa____ phi______ frames
    -      -14.5566   79.0000   -2.8574 74
;
_diffrn_measurement_device 'four-circle diffractometer'
_diffrn_measurement_device_type 'SuperNova, Dual, Cu at zero, Atlas'
_diffrn_measurement_method '\w scans'
_diffrn_orient_matrix_UB_11 0.0284239000
_diffrn_orient_matrix_UB_12 0.0029128000
_diffrn_orient_matrix_UB_13 0.0068444000
_diffrn_orient_matrix_UB_21 -0.0034585000
_diffrn_orient_matrix_UB_22 -0.0478108000
_diffrn_orient_matrix_UB_23 0.0206981000
_diffrn_orient_matrix_UB_31 0.0048837000
_diffrn_orient_matrix_UB_32 -0.0508018000
_diffrn_orient_matrix_UB_33 -0.0191014000
_diffrn_radiation_monochromator mirror
_diffrn_radiation_probe x-ray
_diffrn_radiation_type MoK\a
_diffrn_radiation_wavelength 0.71073
_diffrn_reflns_av_R_equivalents 0.0461
_diffrn_reflns_av_unetI/netI 0.0460
_diffrn_reflns_Laue_measured_fraction_full 0.998
_diffrn_reflns_Laue_measured_fraction_max 0.999
_diffrn_reflns_limit_h_max 31
_diffrn_reflns_limit_h_min -31
_diffrn_reflns_limit_k_max 13
_diffrn_reflns_limit_k_min -13
_diffrn_reflns_limit_l_max 31
_diffrn_reflns_limit_l_min -31
_diffrn_reflns_number 53640
_diffrn_reflns_point_group_measured_fraction_full 0.997
_diffrn_reflns_point_group_measured_fraction_max 0.998
_diffrn_reflns_theta_full 25.242
_diffrn_reflns_theta_max 27.484
_diffrn_reflns_theta_min 3.207
_diffrn_source 'SuperNova (Mo) X-ray Source'
_exptl_absorpt_coefficient_mu 2.025
_exptl_absorpt_correction_T_max 1.00000
_exptl_absorpt_correction_T_min 0.88963
_exptl_absorpt_correction_type multi-scan
_exptl_absorpt_process_details
'CrysAlisPro, Agilent Technologies, Version 1.171.37.35 (release 13-08-2014 CrysAlis171 .NET) (compiled Aug 13 2014,18:06:01) Empirical absorption correction using spherical harmonics, implemented in SCALE3 ABSPACK scaling algorithm.'
_exptl_crystal_colour red
_exptl_crystal_colour_primary red
_exptl_crystal_density_diffrn 1.904
_exptl_crystal_description block
_exptl_crystal_F_000 3356
_exptl_crystal_size_max 0.28
_exptl_crystal_size_mid 0.25
_exptl_crystal_size_min 0.19
_refine_diff_density_max 1.004
_refine_diff_density_min -0.883
_refine_diff_density_rms 0.097
_refine_ls_abs_structure_details
;
 Flack x determined using 5258 quotients [(I+)-(I-)]/[(I+)+(I-)]
 (Parsons, Flack and Wagner, Acta Cryst. B69 (2013) 249-259).
;
_refine_ls_abs_structure_Flack 0.493(9)
_refine_ls_extinction_method none
_refine_ls_goodness_of_fit_ref 1.061
_refine_ls_hydrogen_treatment constr
_refine_ls_matrix_type full
_refine_ls_number_parameters 914
_refine_ls_number_reflns 13904
_refine_ls_number_restraints 160
_refine_ls_restrained_S_all 1.142
_refine_ls_R_factor_all 0.0537
_refine_ls_R_factor_gt 0.0397
_refine_ls_shift/su_max 0.001
_refine_ls_shift/su_mean 0.000
_refine_ls_structure_factor_coef Fsqd
_refine_ls_weighting_details 'w=1/[\s^2^(Fo^2^)+(0.0415P)^2^+22.7523P] where P=(Fo^2^+2Fc^2^)/3'
_refine_ls_weighting_scheme calc
_refine_ls_wR_factor_gt 0.0914
_refine_ls_wR_factor_ref 0.1013
_reflns_Friedel_coverage 0.997
_reflns_Friedel_fraction_full 0.996
_reflns_Friedel_fraction_max 0.997
_reflns_number_gt 11706
_reflns_number_total 13904
_reflns_threshold_expression 'I > 2\s(I)'
_cod_data_source_file c7qi00375g2.cif
_cod_data_source_block 1_CCDC1
_cod_database_code 4349762
_chemical_oxdiff_formula 'C20 H8 F28 Yb N4 P3 O9 Co'
_shelx_space_group_comment
;
The symmetry employed for this shelxl refinement is uniquely defined
by the following loop, which should always be used as a source of
symmetry information in preference to the above space-group names.
They are only intended as comments.
;
_reflns_odcompleteness_completeness 99.81
_reflns_odcompleteness_iscentric 1
_reflns_odcompleteness_theta 27.42
_olex2_refinement_description
;
1. Fixed Uiso
 At 1.2 times of:
  All C(H) groups
 At 1.5 times of:
  All C(H,H,H) groups
2. Shared sites
{F1, O1A}
{F2, O2A}
{F3, O3A}
{F4, O4A}
{F5, O5A}
{F6, O6A}
{F7, O7A}
{F8, O8A}
{C1, O1B}
{C2, O2B}
{C3, O3B}
{C4, O4B}
{C5, O5B}
{C6, O6B}
{C7, O7B}
{C8, O8B}
3. Restrained distances
 C3BA-O20
 1.36 with sigma of 0.02
 O20-C3BA
 1.36 with sigma of 0.02
4. Uiso/Uaniso restraints and constraints
Uanis(C3AA) \\sim Ueq, Uanis(C4AA) \\sim Ueq, Uanis(C1AA) \\sim Ueq,
Uanis(C0AA) \\sim Ueq, Uanis(C2AA) \\sim Ueq: with sigma of 0.005 and sigma for
terminal atoms of 0.005
Uanis(P2) \\sim Ueq, Uanis(O3) \\sim Ueq, Uanis(P3) \\sim Ueq, Uanis(O2) \\sim
Ueq, Uanis(P4) \\sim Ueq, Uanis(O1) \\sim Ueq, Uanis(P5) \\sim Ueq, Uanis(O4)
\\sim Ueq, Uanis(P6) \\sim Ueq, Uanis(O2AA) \\sim Ueq, Uanis(P1) \\sim Ueq,
Uanis(O0AA) \\sim Ueq: with sigma of 0.005 and sigma for terminal atoms of 0.005
Uanis(C2BA) \\sim Ueq: with sigma of 0.005 and sigma for terminal atoms of 0.005
Uanis(C0BA) \\sim Ueq: with sigma of 0.005 and sigma for terminal atoms of 0.005
Uanis(C1BA) \\sim Ueq: with sigma of 0.005 and sigma for terminal atoms of 0.005
Uanis(C9AA) \\sim Ueq: with sigma of 0.005 and sigma for terminal atoms of 0.005
Uanis(O17) \\sim Ueq, Uanis(O8) \\sim Ueq, Uanis(O1AA) \\sim Ueq, Uanis(O20)
\\sim Ueq: with sigma of 0.005 and sigma for terminal atoms of 0.005
Uanis(C3BA) \\sim Ueq: with sigma of 0.005 and sigma for terminal atoms of 0.005
Uanis(F1) = Uanis(O1A)
Uanis(F2) = Uanis(O2A)
Uanis(F3) = Uanis(O3A)
Uanis(F4) = Uanis(O4A)
Uanis(F5) = Uanis(O5A)
Uanis(F6) = Uanis(O6A)
Uanis(F7) = Uanis(O7A)
Uanis(F8) = Uanis(O8A)
Uanis(C1) = Uanis(O1B)
Uanis(C2) = Uanis(O2B)
Uanis(C3) = Uanis(O3B)
Uanis(C4) = Uanis(O4B)
Uanis(C5) = Uanis(O5B)
Uanis(C6) = Uanis(O6B)
Uanis(C7) = Uanis(O7B)
Uanis(C8) = Uanis(O8B)
5. Others
 Fixed Sof: C1(0.875) O1B(0.125) C2(0.875) O2B(0.125) C3(0.875) O3B(0.125)
 C4(0.875) O4B(0.125) C5(0.875) O5B(0.125) C6(0.875) O6B(0.125) C7(0.875)
 O7B(0.125) C8(0.875) O8B(0.125) F1(0.75) O1A(0.125) F2(0.75) O2A(0.125)
 F3(0.75) O3A(0.125) F4(0.75) O4A(0.125) F5(0.75) O5A(0.125) F6(0.75)
 O6A(0.125) F7(0.75) O7A(0.125) F8(0.75) O8A(0.125) O0AA(0.5) O1(0.5) O2(0.5)
 O2AA(0.5) O3(0.5) O4(0.5) P1(0.5) P2(0.5) P3(0.5) P4(0.5) P5(0.5) P6(0.5)
6.a :
 C1AA(C0AA,C2AA,C3AA,C4AA)
6.b Aromatic/amide H refined with riding coordinates:
 C1AA(H1AA), C0AA(H0AA), C2AA(H2AA), C3AA(H3AA), C4AA(H4AA)
6.c Fitted hexagon refined as free rotating group:
 C24(C25,C7AA,C21,C22,C23), C28(C29,C6AA,C5AA,C26,C27), C34(C33,C32,C31,C30,
 C35), C36(C41,C40,C39,C38,C37)
6.d Idealised Me refined as rotating group:
 C0BA(D0BA,D0BB,D0BC), C1BA(D1BA,D1BB,D1BC), C2BA(D2BA,D2BB,D2BC), C3BA(D3BA,
 D3BB,D3BC), C8AA(D8AA,D8AB,D8AC), C9AA(D9AA,D9AB,D9AC)
;
_shelx_shelxl_version_number 2014/7
_olex2_submission_special_instructions 'No special instructions were received'

loop_
_space_group_symop_operation_xyz
'x, y, z'
'x, -y, z+1/2'
'x+1/2, y+1/2, z'
'x+1/2, -y+1/2, z+1/2'

loop_
_atom_site_label
_atom_site_type_symbol
_atom_site_fract_x
_atom_site_fract_y
_atom_site_fract_z
_atom_site_U_iso_or_equiv
_atom_site_adp_type
_atom_site_occupancy
_atom_site_site_symmetry_order
_atom_site_calc_flag
_atom_site_refinement_flags_posn
_atom_site_refinement_flags_adp
_atom_site_refinement_flags_occupancy
C0BA C 0.5293(10) 0.748(2) 0.0391(9) 0.107(7) Uani 1 1 d . U .
D0BA D 0.5227 0.6556 0.0479 0.161 Uiso 1 1 calc GR . .
D0BB D 0.5667 0.7722 0.0510 0.161 Uiso 1 1 calc GR . .
D0BC D 0.5247 0.7613 -0.0005 0.161 Uiso 1 1 calc GR . .
C1 C 0.5884(7) 0.3192(16) 0.2293(8) 0.040(4) Uani 0.875 1 d . . P
O1B O 0.5884(7) 0.3192(16) 0.2293(8) 0.040(4) Uani 0.125 1 d . . P
C1AA C 0.3837(5) 1.0666(10) 0.1863(5) 0.067(4) Uani 1 1 d . U .
H1AA H 0.3541 1.0666 0.2104 0.081 Uiso 1 1 calc R . .
C0AA C 0.4384(6) 1.0712(12) 0.2014(6) 0.088(5) Uani 1 1 d G U .
H0AA H 0.4531 1.0748 0.2378 0.105 Uiso 1 1 calc R . .
C2AA C 0.4679(6) 1.0695(13) 0.1547(7) 0.118(8) Uani 1 1 d G U .
H2AA H 0.5067 1.0718 0.1531 0.142 Uiso 1 1 calc R . .
C3AA C 0.4315(7) 1.0639(12) 0.1107(5) 0.077(4) Uani 1 1 d G U .
H3AA H 0.4407 1.0616 0.0733 0.092 Uiso 1 1 calc R . .
C4AA C 0.3794(5) 1.0621(12) 0.1302(5) 0.079(4) Uani 1 1 d G U .
H4AA H 0.3463 1.0583 0.1087 0.095 Uiso 1 1 calc R . .
C1BA C 0.5876(8) 0.6985(18) 0.2083(8) 0.093(5) Uani 1 1 d . U .
D1BA D 0.5835 0.7014 0.2479 0.140 Uiso 1 1 calc GR . .
D1BB D 0.6259 0.7154 0.1999 0.140 Uiso 1 1 calc GR . .
D1BC D 0.5768 0.6114 0.1945 0.140 Uiso 1 1 calc GR . .
C2 C 0.6017(6) 0.3251(19) 0.1788(7) 0.038(4) Uani 0.875 1 d . . P
O2B O 0.6017(6) 0.3251(19) 0.1788(7) 0.038(4) Uani 0.125 1 d . . P
C2BA C 0.3129(8) 0.788(2) 0.2754(8) 0.087(5) Uani 1 1 d . U .
D2BA D 0.2892 0.7133 0.2655 0.131 Uiso 1 1 calc GR . .
D2BB D 0.2909 0.8582 0.2911 0.131 Uiso 1 1 calc GR . .
D2BC D 0.3411 0.7593 0.3023 0.131 Uiso 1 1 calc GR . .
C3 C 0.4912(7) 0.3669(19) 0.0013(8) 0.042(4) Uani 0.875 1 d . . P
O3B O 0.4912(7) 0.3669(19) 0.0013(8) 0.042(4) Uani 0.125 1 d . . P
C3BA C 0.2731(9) 0.765(2) 0.1324(8) 0.103(6) Uani 1 1 d D U .
D3BA D 0.2629 0.6792 0.1168 0.155 Uiso 1 1 calc GR . .
D3BB D 0.2423 0.8262 0.1276 0.155 Uiso 1 1 calc GR . .
D3BC D 0.2823 0.7547 0.1714 0.155 Uiso 1 1 calc GR . .
C4 C 0.4351(7) 0.3656(19) -0.0105(7) 0.041(4) Uani 0.875 1 d . . P
O4B O 0.4351(7) 0.3656(19) -0.0105(7) 0.041(4) Uani 0.125 1 d . . P
C4BA C 0.4965(7) 0.3751(17) 0.0608(6) 0.029(4) Uani 1 1 d . . .
C5 C 0.2662(7) 0.3229(18) 0.0943(6) 0.038(4) Uani 0.875 1 d . . P
O5B O 0.2662(7) 0.3229(18) 0.0943(6) 0.038(4) Uani 0.125 1 d . . P
C5BA C 0.5465(7) 0.3625(18) 0.0901(7) 0.032(4) Uani 1 1 d . . .
C6 C 0.2557(7) 0.3278(18) 0.1524(8) 0.041(4) Uani 0.875 1 d . . P
O6B O 0.2557(7) 0.3278(18) 0.1524(8) 0.041(4) Uani 0.125 1 d . . P
C6BA C 0.5507(6) 0.3609(17) 0.1458(7) 0.031(4) Uani 1 1 d . . .
C7 C 0.3656(7) 0.3765(18) 0.3242(7) 0.039(4) Uani 0.875 1 d . . P
O7B O 0.3656(7) 0.3765(18) 0.3242(7) 0.039(4) Uani 0.125 1 d . . P
C7BA C 0.5318(6) 0.3487(14) 0.2358(6) 0.027(4) Uani 1 1 d . . .
C8 C 0.4186(7) 0.3635(18) 0.3381(6) 0.035(4) Uani 0.875 1 d . . P
O8B O 0.4186(7) 0.3635(18) 0.3381(6) 0.035(4) Uani 0.125 1 d . . P
C8AA C 0.3856(14) 0.766(3) 0.0046(13) 0.108(10) Uani 1 1 d . . .
D8AA D 0.3907 0.6705 0.0090 0.162 Uiso 1 1 calc GR . .
D8AB D 0.4053 0.7960 -0.0272 0.162 Uiso 1 1 calc GR . .
D8AC D 0.3465 0.7851 -0.0007 0.162 Uiso 1 1 calc GR . .
C8BA C 0.5030(6) 0.3510(14) 0.2815(6) 0.022(3) Uani 1 1 d . . .
C9AA C 0.4799(10) 0.762(3) 0.3250(11) 0.075(6) Uani 1 1 d . U .
D9AA D 0.4826 0.6662 0.3225 0.113 Uiso 1 1 calc GR . .
D9AB D 0.4423 0.7869 0.3334 0.113 Uiso 1 1 calc GR . .
D9AC D 0.5051 0.7943 0.3540 0.113 Uiso 1 1 calc GR . .
C9BA C 0.4487(7) 0.3633(16) 0.2873(6) 0.029(4) Uani 1 1 d . . .
C11 C 0.3591(6) 0.3700(16) 0.2671(7) 0.029(4) Uani 1 1 d . . .
C12 C 0.3099(6) 0.3650(17) 0.2365(7) 0.029(4) Uani 1 1 d . . .
C13 C 0.3038(7) 0.3535(16) 0.1784(6) 0.026(3) Uani 1 1 d . . .
C16 C 0.3231(6) 0.3512(16) 0.0939(6) 0.030(4) Uani 1 1 d . . .
C17 C 0.3500(7) 0.3466(17) 0.0414(7) 0.033(4) Uani 1 1 d . . .
C18 C 0.4093(6) 0.3645(15) 0.0392(7) 0.027(4) Uani 1 1 d . . .
C24 C 0.5987(3) 0.3510(10) 0.0592(4) 0.032(4) Uani 1 1 d . . .
C25 C 0.6071(3) 0.2343(9) 0.0311(5) 0.036(4) Uani 1 1 d G . .
C7AA C 0.6547(4) 0.2168(10) 0.0025(5) 0.052(5) Uani 1 1 d G . .
C21 C 0.6938(4) 0.3160(13) 0.0020(5) 0.061(6) Uani 1 1 d G . .
C22 C 0.6854(4) 0.4327(10) 0.0301(5) 0.054(5) Uani 1 1 d G . .
C23 C 0.6378(5) 0.4501(8) 0.0588(5) 0.047(5) Uani 1 1 d G . .
C28 C 0.5364(5) 0.1917(9) 0.3568(4) 0.038(4) Uani 1 1 d . . .
C29 C 0.5700(5) 0.1617(10) 0.4021(5) 0.047(4) Uani 1 1 d G . .
C6AA C 0.6036(5) 0.2581(14) 0.4257(4) 0.070(6) Uani 1 1 d G . .
C5AA C 0.6035(5) 0.3845(13) 0.4040(5) 0.067(6) Uani 1 1 d G . .
C26 C 0.5700(5) 0.4146(9) 0.3587(5) 0.055(6) Uani 1 1 d G . .
C27 C 0.5364(4) 0.3182(11) 0.3351(4) 0.036(4) Uani 1 1 d G . .
C34 C 0.2500(4) 0.2265(10) 0.2976(5) 0.058(5) Uani 1 1 d . . .
C33 C 0.2027(5) 0.2106(10) 0.3269(5) 0.056(5) Uani 1 1 d G . .
C32 C 0.1635(4) 0.3097(12) 0.3269(5) 0.048(5) Uani 1 1 d G . .
C31 C 0.1715(4) 0.4248(9) 0.2975(5) 0.046(5) Uani 1 1 d G . .
C30 C 0.2188(4) 0.4408(8) 0.2682(5) 0.038(4) Uani 1 1 d G . .
C35 C 0.2580(3) 0.3416(11) 0.2682(4) 0.037(4) Uani 1 1 d G . .
C36 C 0.2841(5) 0.4080(8) -0.0333(4) 0.039(4) Uani 1 1 d . . .
C41 C 0.3178(4) 0.3156(10) -0.0072(4) 0.031(4) Uani 1 1 d G . .
C40 C 0.3190(5) 0.1867(9) -0.0262(5) 0.052(5) Uani 1 1 d G . .
C39 C 0.2864(6) 0.1502(9) -0.0713(5) 0.057(5) Uani 1 1 d G . .
C38 C 0.2526(5) 0.2425(12) -0.0975(4) 0.049(4) Uani 1 1 d G . .
C37 C 0.2515(4) 0.3714(11) -0.0785(4) 0.050(5) Uani 1 1 d G . .
Co2 Co 0.4273(3) 0.89919(9) 0.1629(2) 0.0738(4) Uani 1 1 d . . .
F0AA F 0.6378(6) 0.4573(17) 0.4296(6) 0.084(4) Uani 1 1 d . . .
F1 F 0.6268(6) 0.2990(16) 0.2675(6) 0.075(5) Uani 0.75 1 d . . P
O1A O 0.6268(6) 0.2990(16) 0.2675(6) 0.075(5) Uani 0.125 1 d . . P
F1AA F 0.7234(6) 0.5227(15) 0.0321(8) 0.086(5) Uani 1 1 d . . .
F2 F 0.6488(6) 0.3018(19) 0.1598(6) 0.086(6) Uani 0.75 1 d . . P
O2A O 0.6488(6) 0.3018(19) 0.1598(6) 0.086(6) Uani 0.125 1 d . . P
F2AA F 0.7371(5) 0.2949(14) -0.0290(6) 0.077(4) Uani 1 1 d . . .
F3 F 0.5288(5) 0.3787(13) -0.0359(5) 0.046(3) Uani 0.75 1 d . . P
O3A O 0.5288(5) 0.3787(13) -0.0359(5) 0.046(3) Uani 0.125 1 d . . P
F3AA F 0.2213(6) 0.4755(18) -0.1008(5) 0.099(6) Uani 1 1 d . . .
F4 F 0.4133(5) 0.3620(14) -0.0624(4) 0.044(3) Uani 0.75 1 d . . P
O4A O 0.4133(5) 0.3620(14) -0.0624(4) 0.044(3) Uani 0.125 1 d . . P
F4AA F 0.2818(7) 0.5267(12) -0.0137(7) 0.069(4) Uani 1 1 d . . .
F5 F 0.2291(5) 0.2949(16) 0.0557(5) 0.064(4) Uani 0.75 1 d . . P
O5A O 0.2291(5) 0.2949(16) 0.0557(5) 0.064(4) Uani 0.125 1 d . . P
F5AA F 0.3508(5) 0.1015(12) -0.0062(5) 0.068(4) Uani 1 1 d . . .
F6 F 0.2051(4) 0.2989(14) 0.1673(6) 0.061(4) Uani 0.75 1 d . . P
O6A O 0.2051(4) 0.2989(14) 0.1673(6) 0.061(4) Uani 0.125 1 d . . P
F6AA F 0.6317(5) 0.5567(13) 0.0877(6) 0.063(4) Uani 1 1 d . . .
F7 F 0.3267(5) 0.3777(17) 0.3608(5) 0.060(4) Uani 0.75 1 d . . P
O7A O 0.3267(5) 0.3777(17) 0.3608(5) 0.060(4) Uani 0.125 1 d . . P
F7AA F 0.2893(8) 0.0310(16) -0.0937(6) 0.093(5) Uani 1 1 d . . .
F8 F 0.4401(5) 0.3599(15) 0.3879(4) 0.048(3) Uani 0.75 1 d . . P
O8A O 0.4401(5) 0.3599(15) 0.3879(4) 0.048(3) Uani 0.125 1 d . . P
F8AA F 0.2199(5) 0.2133(16) -0.1417(5) 0.082(4) Uani 1 1 d . . .
F9 F 0.5705(5) 0.1372(13) 0.0306(6) 0.078(5) Uani 1 1 d . . .
F9AA F 0.6611(5) 0.1005(13) -0.0259(6) 0.082(4) Uani 1 1 d . . .
F11 F 0.5714(7) 0.5354(15) 0.3398(6) 0.076(4) Uani 1 1 d . . .
F12 F 0.6368(4) 0.2208(18) 0.4664(5) 0.094(5) Uani 1 1 d . . .
F13 F 0.5694(6) 0.0371(16) 0.4203(6) 0.088(5) Uani 1 1 d . . .
F14 F 0.5052(6) 0.0968(12) 0.3328(5) 0.070(4) Uani 1 1 d . . .
F15 F 0.2248(5) 0.5529(14) 0.2412(6) 0.068(4) Uani 1 1 d . . .
F16 F 0.1340(6) 0.5198(11) 0.3002(7) 0.066(4) Uani 1 1 d . . .
F17 F 0.1174(4) 0.3005(16) 0.3537(5) 0.078(5) Uani 1 1 d . . .
F18 F 0.1928(5) 0.1077(17) 0.3530(6) 0.109(6) Uani 1 1 d . . .
F19 F 0.2853(4) 0.1342(13) 0.2966(5) 0.066(4) Uani 1 1 d . . .
N1 N 0.5098(5) 0.3745(13) 0.1835(5) 0.026(3) Uani 1 1 d . . .
N2 N 0.4114(5) 0.3722(11) 0.2449(5) 0.022(3) Uani 1 1 d . . .
N3 N 0.3452(5) 0.3712(13) 0.1435(5) 0.026(3) Uani 1 1 d . . .
N4 N 0.4468(5) 0.3740(14) 0.0819(6) 0.030(3) Uani 1 1 d . . .
O0AA O 0.3689(9) 0.634(2) 0.1828(10) 0.035(5) Uani 0.5 1 d . U P
O1 O 0.4918(9) 0.637(2) 0.1414(10) 0.040(6) Uani 0.5 1 d . U P
O1AA O 0.3337(7) 0.8269(14) 0.2368(7) 0.126(5) Uani 1 1 d . U .
O2 O 0.4544(8) 0.6374(18) 0.1006(7) 0.036(4) Uani 0.5 1 d . U P
O2AA O 0.4167(8) 0.637(2) 0.2290(9) 0.051(5) Uani 0.5 1 d . U P
O3 O 0.3757(10) 0.629(2) 0.1073(10) 0.047(6) Uani 0.5 1 d . U P
O4 O 0.4762(9) 0.625(2) 0.2130(9) 0.035(5) Uani 0.5 1 d . U P
O5 O 0.4921(5) 0.8272(9) 0.0659(5) 0.082(3) Uani 1 1 d . . .
O6 O 0.4044(5) 0.8247(7) 0.0474(4) 0.073(3) Uani 1 1 d . . .
O8 O 0.5469(6) 0.8154(13) 0.1780(6) 0.116(4) Uani 1 1 d . U .
O17 O 0.4929(9) 0.8157(17) 0.2776(8) 0.156(7) Uani 1 1 d . U .
O20 O 0.3135(7) 0.8089(16) 0.1087(8) 0.139(5) Uani 1 1 d D U .
P1 P 0.3612(5) 0.7805(12) 0.1844(5) 0.061(3) Uani 0.5 1 d . U P
P2 P 0.3701(7) 0.7741(14) 0.1095(6) 0.078(4) Uani 0.5 1 d . U P
P3 P 0.4472(5) 0.7870(11) 0.0964(5) 0.051(3) Uani 0.5 1 d . U P
P4 P 0.4894(5) 0.7846(10) 0.1387(5) 0.051(3) Uani 0.5 1 d . U P
P5 P 0.4861(5) 0.7725(10) 0.2193(5) 0.059(3) Uani 0.5 1 d . U P
P6 P 0.4088(5) 0.7858(10) 0.2321(5) 0.051(3) Uani 0.5 1 d . U P
Yb1 Yb 0.42778(8) 0.49078(2) 0.16330(8) 0.02432(9) Uani 1 1 d . . .

loop_
_atom_site_aniso_label
_atom_site_aniso_U_11
_atom_site_aniso_U_22
_atom_site_aniso_U_33
_atom_site_aniso_U_23
_atom_site_aniso_U_13
_atom_site_aniso_U_12
C0BA 0.114(9) 0.115(9) 0.093(9) 0.007(7) 0.014(6) 0.003(7)
C1 0.034(9) 0.036(9) 0.049(11) 0.000(7) -0.021(8) 0.011(7)
O1B 0.034(9) 0.036(9) 0.049(11) 0.000(7) -0.021(8) 0.011(7)
C1AA 0.106(7) 0.017(4) 0.081(6) -0.005(4) 0.024(6) 0.019(5)
C0AA 0.113(8) 0.043(6) 0.108(8) -0.019(6) 0.012(6) -0.004(6)
C2AA 0.143(10) 0.087(10) 0.124(10) 0.004(7) 0.004(7) -0.018(7)
C3AA 0.109(8) 0.035(5) 0.087(7) 0.018(5) 0.018(6) 0.005(5)
C4AA 0.105(7) 0.039(5) 0.092(7) 0.009(5) -0.006(6) 0.013(5)
C1BA 0.088(7) 0.100(8) 0.091(8) -0.005(6) 0.000(6) -0.023(6)
C2 0.020(7) 0.058(11) 0.036(9) 0.009(7) 0.000(6) 0.001(7)
O2B 0.020(7) 0.058(11) 0.036(9) 0.009(7) 0.000(6) 0.001(7)
C2BA 0.096(8) 0.089(8) 0.079(7) -0.003(6) 0.035(6) -0.009(6)
C3 0.047(10) 0.042(9) 0.039(9) -0.006(7) 0.006(8) -0.002(7)
O3B 0.047(10) 0.042(9) 0.039(9) -0.006(7) 0.006(8) -0.002(7)
C3BA 0.111(8) 0.104(8) 0.094(8) 0.006(6) -0.015(6) 0.010(7)
C4 0.036(9) 0.044(11) 0.044(11) -0.003(8) -0.008(8) 0.006(8)
O4B 0.036(9) 0.044(11) 0.044(11) -0.003(8) -0.008(8) 0.006(8)
C4BA 0.035(9) 0.032(9) 0.022(8) -0.001(6) 0.005(7) -0.002(7)
C5 0.036(9) 0.056(11) 0.022(7) -0.006(7) -0.005(7) -0.001(7)
O5B 0.036(9) 0.056(11) 0.022(7) -0.006(7) -0.005(7) -0.001(7)
C5BA 0.036(9) 0.030(9) 0.030(9) 0.005(7) 0.008(8) 0.005(7)
C6 0.032(9) 0.043(10) 0.048(10) 0.004(7) 0.007(7) -0.010(7)
O6B 0.032(9) 0.043(10) 0.048(10) 0.004(7) 0.007(7) -0.010(7)
C6BA 0.020(7) 0.031(8) 0.043(9) 0.010(7) -0.001(7) 0.002(6)
C7 0.036(9) 0.050(10) 0.032(8) -0.005(7) 0.011(7) 0.006(7)
O7B 0.036(9) 0.050(10) 0.032(8) -0.005(7) 0.011(7) 0.006(7)
C7BA 0.047(9) 0.011(6) 0.023(7) 0.007(5) -0.014(6) -0.009(6)
C8 0.047(9) 0.040(10) 0.017(7) 0.001(7) 0.003(7) 0.003(8)
O8B 0.047(9) 0.040(10) 0.017(7) 0.001(7) 0.003(7) 0.003(8)
C8AA 0.15(2) 0.087(15) 0.090(16) 0.016(12) 0.006(15) 0.021(14)
C8BA 0.030(7) 0.014(6) 0.021(6) 0.000(5) -0.015(5) -0.002(5)
C9AA 0.077(8) 0.074(8) 0.076(9) 0.002(6) 0.011(6) -0.002(6)
C9BA 0.044(10) 0.022(8) 0.021(8) -0.001(6) -0.002(7) 0.005(7)
C11 0.030(8) 0.017(7) 0.040(10) 0.001(6) -0.002(7) 0.000(6)
C12 0.023(8) 0.028(9) 0.035(9) 0.003(7) -0.001(7) 0.001(7)
C13 0.037(9) 0.023(7) 0.018(7) 0.001(5) 0.003(6) 0.004(6)
C16 0.023(7) 0.035(9) 0.033(9) 0.003(7) 0.009(6) -0.008(6)
C17 0.038(8) 0.028(8) 0.033(8) -0.005(6) 0.007(7) -0.002(6)
C18 0.024(7) 0.018(8) 0.040(10) 0.003(7) 0.003(7) 0.006(6)
C24 0.030(8) 0.037(7) 0.029(8) -0.006(6) 0.000(6) 0.019(6)
C25 0.019(6) 0.046(9) 0.045(10) -0.013(7) -0.002(6) -0.009(6)
C7AA 0.038(9) 0.077(12) 0.042(10) -0.017(9) 0.010(8) 0.028(9)
C21 0.019(8) 0.098(17) 0.065(13) 0.028(11) 0.005(8) 0.006(8)
C22 0.033(9) 0.078(13) 0.052(12) 0.028(10) 0.016(8) 0.014(8)
C23 0.033(9) 0.064(11) 0.046(11) 0.023(9) 0.012(8) -0.004(8)
C28 0.053(10) 0.039(9) 0.021(6) -0.005(6) -0.012(7) 0.000(7)
C29 0.053(11) 0.056(9) 0.031(8) 0.019(7) -0.004(7) 0.022(8)
C6AA 0.032(9) 0.155(19) 0.022(9) 0.007(10) -0.001(7) -0.017(10)
C5AA 0.056(12) 0.108(17) 0.037(11) 0.002(11) 0.012(9) -0.027(11)
C26 0.050(11) 0.078(14) 0.038(10) -0.017(9) 0.004(9) -0.026(10)
C27 0.031(8) 0.046(11) 0.030(9) 0.007(8) -0.010(7) -0.004(7)
C34 0.068(13) 0.070(13) 0.035(10) 0.007(9) 0.007(9) -0.022(10)
C33 0.042(10) 0.064(12) 0.061(13) 0.014(10) -0.014(9) 0.012(9)
C32 0.052(11) 0.067(12) 0.023(8) -0.003(7) 0.005(7) -0.032(9)
C31 0.033(9) 0.038(8) 0.067(13) -0.023(8) -0.006(8) 0.016(7)
C30 0.042(9) 0.019(6) 0.051(11) 0.001(6) -0.004(8) -0.008(6)
C35 0.031(8) 0.053(9) 0.028(8) -0.015(7) 0.000(6) 0.019(6)
C36 0.044(10) 0.041(9) 0.032(9) -0.014(7) -0.012(8) 0.009(7)
C41 0.033(8) 0.033(10) 0.026(8) 0.002(7) 0.008(7) -0.007(7)
C40 0.044(10) 0.053(12) 0.059(11) -0.028(8) 0.008(8) -0.019(8)
C39 0.057(12) 0.067(12) 0.046(10) -0.008(9) 0.002(9) -0.016(10)
C38 0.040(9) 0.071(10) 0.035(9) -0.015(7) 0.000(7) -0.025(7)
C37 0.031(9) 0.091(13) 0.026(9) 0.005(8) -0.014(7) 0.018(8)
Co2 0.1479(13) 0.0113(4) 0.0648(8) 0.001(2) 0.0423(8) 0.003(3)
F0AA 0.078(8) 0.113(9) 0.060(8) -0.001(7) -0.042(6) -0.034(7)
F1 0.059(9) 0.095(12) 0.071(10) -0.015(8) -0.018(7) 0.020(8)
O1A 0.059(9) 0.095(12) 0.071(10) -0.015(8) -0.018(7) 0.020(8)
F1AA 0.036(7) 0.094(10) 0.129(14) 0.026(8) 0.033(7) -0.014(6)
F2 0.048(8) 0.157(16) 0.051(9) 0.013(9) -0.006(7) 0.032(9)
O2A 0.048(8) 0.157(16) 0.051(9) 0.013(9) -0.006(7) 0.032(9)
F2AA 0.055(7) 0.084(9) 0.095(10) 0.004(7) 0.035(7) 0.009(6)
F3 0.034(6) 0.075(9) 0.030(6) 0.001(6) 0.010(5) 0.006(6)
O3A 0.034(6) 0.075(9) 0.030(6) 0.001(6) 0.010(5) 0.006(6)
F3AA 0.082(9) 0.180(15) 0.036(6) 0.005(7) -0.009(6) 0.080(9)
F4 0.042(7) 0.064(8) 0.024(6) 0.007(6) -0.002(5) -0.002(6)
O4A 0.042(7) 0.064(8) 0.024(6) 0.007(6) -0.002(5) -0.002(6)
F4AA 0.091(9) 0.042(6) 0.072(9) -0.012(6) -0.037(7) 0.029(6)
F5 0.029(6) 0.113(12) 0.047(7) -0.026(7) -0.006(5) -0.017(7)
O5A 0.029(6) 0.113(12) 0.047(7) -0.026(7) -0.006(5) -0.017(7)
F5AA 0.088(9) 0.034(7) 0.079(9) -0.022(6) -0.031(7) 0.019(6)
F6 0.027(6) 0.087(9) 0.070(10) -0.024(7) 0.010(6) -0.017(6)
O6A 0.027(6) 0.087(9) 0.070(10) -0.024(7) 0.010(6) -0.017(6)
F6AA 0.050(7) 0.041(7) 0.099(11) 0.007(7) 0.018(7) -0.007(6)
F7 0.037(7) 0.121(13) 0.022(6) -0.009(7) 0.004(5) 0.007(8)
O7A 0.037(7) 0.121(13) 0.022(6) -0.009(7) 0.004(5) 0.007(8)
F7AA 0.145(15) 0.076(9) 0.055(8) -0.025(7) -0.019(9) -0.023(9)
F8 0.050(7) 0.081(10) 0.015(6) 0.007(6) -0.001(5) 0.014(7)
O8A 0.050(7) 0.081(10) 0.015(6) 0.007(6) -0.001(5) 0.014(7)
F8AA 0.061(7) 0.139(11) 0.046(7) -0.019(7) -0.009(6) -0.041(7)
F9 0.061(8) 0.058(8) 0.117(12) -0.049(8) 0.015(8) -0.016(7)
F9AA 0.065(8) 0.079(8) 0.104(11) -0.048(7) 0.022(7) -0.012(6)
F11 0.104(11) 0.075(8) 0.049(8) -0.001(7) -0.005(7) -0.053(9)
F12 0.038(6) 0.214(16) 0.028(6) 0.029(8) -0.012(5) -0.011(7)
F13 0.094(10) 0.079(9) 0.089(11) 0.051(8) -0.019(8) 0.033(8)
F14 0.111(11) 0.034(7) 0.062(8) 0.006(6) -0.031(7) -0.001(6)
F15 0.059(8) 0.045(7) 0.102(11) 0.022(7) 0.028(7) 0.010(6)
F16 0.052(7) 0.048(6) 0.099(10) -0.016(6) 0.020(6) 0.009(5)
F17 0.034(6) 0.145(13) 0.057(7) -0.015(7) 0.015(6) -0.032(7)
F18 0.053(7) 0.155(13) 0.119(12) 0.094(11) 0.001(7) -0.038(8)
F19 0.039(6) 0.066(9) 0.093(10) 0.031(8) 0.012(6) 0.007(6)
N1 0.029(7) 0.017(7) 0.034(8) 0.004(5) 0.007(6) -0.001(5)
N2 0.030(6) 0.011(6) 0.023(6) -0.003(5) -0.014(5) 0.006(5)
N3 0.029(7) 0.024(7) 0.025(7) -0.004(5) -0.011(6) 0.003(5)
N4 0.027(6) 0.031(8) 0.031(7) -0.003(6) 0.010(6) 0.002(5)
O0AA 0.036(7) 0.023(7) 0.047(7) -0.008(5) 0.006(5) 0.012(5)
O1 0.037(7) 0.035(7) 0.047(8) 0.007(5) -0.001(6) -0.004(5)
O1AA 0.155(8) 0.094(7) 0.134(8) -0.008(6) 0.063(6) 0.011(6)
O2 0.055(7) 0.020(6) 0.035(6) 0.008(4) 0.016(5) 0.002(5)
O2AA 0.064(8) 0.036(7) 0.053(8) 0.003(5) 0.012(6) -0.006(6)
O3 0.052(8) 0.032(7) 0.056(8) 0.005(6) -0.019(6) 0.005(6)
O4 0.037(7) 0.022(6) 0.046(7) -0.012(5) -0.018(5) -0.004(5)
O5 0.082(7) 0.044(5) 0.124(10) -0.009(5) 0.042(7) 0.005(5)
O6 0.143(10) 0.024(4) 0.051(5) -0.001(3) -0.014(6) 0.022(5)
O8 0.096(6) 0.108(6) 0.146(7) -0.064(6) 0.015(6) -0.034(5)
O17 0.195(9) 0.130(8) 0.141(9) -0.011(6) -0.008(7) -0.013(7)
O20 0.132(8) 0.127(8) 0.158(8) -0.014(6) -0.001(6) 0.030(6)
P1 0.084(5) 0.037(4) 0.064(5) 0.011(4) 0.033(4) 0.025(4)
P2 0.100(6) 0.050(5) 0.081(6) 0.013(5) -0.022(5) 0.028(5)
P3 0.087(5) 0.023(4) 0.046(5) 0.013(4) 0.020(4) -0.002(4)
P4 0.073(5) 0.021(3) 0.060(5) -0.002(3) 0.023(4) -0.024(3)
P5 0.094(6) 0.016(3) 0.067(5) 0.002(3) -0.023(4) -0.025(4)
P6 0.088(5) 0.022(4) 0.045(5) 0.002(3) 0.027(4) -0.009(4)
Yb1 0.03119(14) 0.01529(12) 0.02627(14) 0.0003(4) -0.00190(10) -0.0001(4)

loop_
_atom_type_symbol
_atom_type_description
_atom_type_scat_dispersion_real
_atom_type_scat_dispersion_imag
_atom_type_scat_source
C C 0.0033 0.0016 'International Tables Vol C Tables 4.2.6.8 and 6.1.1.4'
H H 0.0000 0.0000 'International Tables Vol C Tables 4.2.6.8 and 6.1.1.4'
Co Co 0.3494 0.9721 'International Tables Vol C Tables 4.2.6.8 and 6.1.1.4'
D D 0.0000 0.0000 'International Tables Vol C Tables 4.2.6.8 and 6.1.1.4'
F F 0.0171 0.0103 'International Tables Vol C Tables 4.2.6.8 and 6.1.1.4'
N N 0.0061 0.0033 'International Tables Vol C Tables 4.2.6.8 and 6.1.1.4'
O O 0.0106 0.0060 'International Tables Vol C Tables 4.2.6.8 and 6.1.1.4'
P P 0.1023 0.0942 'International Tables Vol C Tables 4.2.6.8 and 6.1.1.4'
Yb Yb -0.3850 5.5486 'International Tables Vol C Tables 4.2.6.8 and 6.1.1.4'

loop_
_geom_angle_atom_site_label_1
_geom_angle_atom_site_label_2
_geom_angle_atom_site_label_3
_geom_angle
D0BA C0BA D0BB 109.5
D0BA C0BA D0BC 109.5
D0BB C0BA D0BC 109.5
O5 C0BA D0BA 109.5
O5 C0BA D0BB 109.5
O5 C0BA D0BC 109.5
C2 C1 C7BA 111.9(14)
C2 C1 F1 119.3(17)
F1 C1 C7BA 128.5(17)
C0AA C1AA H1AA 126.0
C0AA C1AA C4AA 108.0
C0AA C1AA Co2 66.6(5)
C4AA C1AA H1AA 126.0
C4AA C1AA Co2 73.8(5)
Co2 C1AA H1AA 125.1
C1AA C0AA H0AA 126.0
C1AA C0AA C2AA 108.0
C1AA C0AA Co2 74.3(6)
C2AA C0AA H0AA 126.0
C2AA C0AA Co2 70.3(5)
Co2 C0AA H0AA 121.2
C0AA C2AA H2AA 126.0
C0AA C2AA Co2 69.6(5)
C3AA C2AA C0AA 108.0
C3AA C2AA H2AA 126.0
C3AA C2AA Co2 74.6(6)
Co2 C2AA H2AA 121.5
C2AA C3AA H3AA 126.0
C2AA C3AA C4AA 108.0
C2AA C3AA Co2 66.6(5)
C4AA C3AA H3AA 126.0
C4AA C3AA Co2 73.3(5)
Co2 C3AA H3AA 125.6
C1AA C4AA H4AA 126.0
C1AA C4AA Co2 68.6(5)
C3AA C4AA C1AA 107.9
C3AA C4AA H4AA 126.0
C3AA C4AA Co2 69.1(5)
Co2 C4AA H4AA 127.8
D1BA C1BA D1BB 109.5
D1BA C1BA D1BC 109.5
D1BB C1BA D1BC 109.5
O8 C1BA D1BA 109.5
O8 C1BA D1BB 109.5
O8 C1BA D1BC 109.5
C1 C2 C6BA 107.1(15)
F2 C2 C1 126.9(16)
F2 C2 C6BA 126.0(16)
D2BA C2BA D2BB 109.5
D2BA C2BA D2BC 109.5
D2BB C2BA D2BC 109.5
O1AA C2BA D2BA 109.5
O1AA C2BA D2BB 109.5
O1AA C2BA D2BC 109.5
C4 C3 C4BA 105.0(16)
F3 C3 C4 124.2(17)
F3 C3 C4BA 130.1(16)
D3BA C3BA D3BB 109.5
D3BA C3BA D3BC 109.5
D3BB C3BA D3BC 109.5
O20 C3BA D3BA 109.5
O20 C3BA D3BB 109.5
O20 C3BA D3BC 109.5
C18 C4 C3 107.0(15)
F4 C4 C3 122.9(17)
F4 C4 C18 130.1(15)
C5BA C4BA C3 123.4(15)
N4 C4BA C3 109.6(14)
N4 C4BA C5BA 126.1(15)
C16 C5 C6 101.9(13)
F5 C5 C6 124.6(15)
F5 C5 C16 133.4(15)
C4BA C5BA C24 119.2(14)
C6BA C5BA C4BA 123.2(15)
C6BA C5BA C24 117.7(14)
C13 C6 C5 106.8(14)
F6 C6 C5 117.2(15)
F6 C6 C13 135.9(17)
C5BA C6BA C2 124.9(15)
C5BA C6BA N1 129.1(15)
N1 C6BA C2 105.6(14)
C8 C7 C11 108.9(14)
F7 C7 C8 122.8(16)
F7 C7 C11 127.8(16)
C8BA C7BA C1 129.3(13)
C8BA C7BA N1 124.4(14)
N1 C7BA C1 106.3(13)
C7 C8 C9BA 107.2(14)
F8 C8 C7 126.3(15)
F8 C8 C9BA 126.4(15)
D8AA C8AA D8AB 109.5
D8AA C8AA D8AC 109.5
D8AB C8AA D8AC 109.5
O6 C8AA D8AA 109.5
O6 C8AA D8AB 109.5
O6 C8AA D8AC 109.5
C7BA C8BA C27 115.1(13)
C9BA C8BA C7BA 129.6(14)
C9BA C8BA C27 114.9(14)
D9AA C9AA D9AB 109.5
D9AA C9AA D9AC 109.5
D9AB C9AA D9AC 109.5
O17 C9AA D9AA 109.5
O17 C9AA D9AB 109.5
O17 C9AA D9AC 109.5
C8BA C9BA C8 128.0(14)
C8BA C9BA N2 124.3(15)
N2 C9BA C8 107.7(14)
C7 C11 N2 108.1(13)
C12 C11 C7 127.1(15)
C12 C11 N2 124.8(15)
C11 C12 C13 126.5(15)
C11 C12 C35 116.6(14)
C13 C12 C35 115.7(13)
C6 C13 C12 123.1(15)
C6 C13 N3 112.7(14)
N3 C13 C12 124.1(14)
C5 C16 C17 118.0(14)
N3 C16 C5 113.1(13)
N3 C16 C17 128.8(14)
C18 C17 C16 120.2(15)
C41 C17 C16 118.9(14)
C41 C17 C18 120.8(14)
C4 C18 C17 120.8(15)
N4 C18 C4 110.9(13)
N4 C18 C17 128.2(15)
C25 C24 C5BA 117.2(9)
C25 C24 C23 120.0
C23 C24 C5BA 122.8(9)
C7AA C25 C24 120.0
F9 C25 C24 121.7(9)
F9 C25 C7AA 118.3(9)
C25 C7AA C21 120.0
F9AA C7AA C25 118.3(9)
F9AA C7AA C21 121.7(9)
C22 C21 C7AA 120.0
F2AA C21 C7AA 116.5(10)
F2AA C21 C22 123.4(10)
C21 C22 C23 120.0
F1AA C22 C21 120.0(11)
F1AA C22 C23 119.9(11)
C22 C23 C24 120.0
F6AA C23 C24 120.3(9)
F6AA C23 C22 119.6(9)
C29 C28 C27 120.0
F14 C28 C29 119.9(9)
F14 C28 C27 120.0(9)
C6AA C29 C28 120.0
F13 C29 C28 117.3(11)
F13 C29 C6AA 122.6(11)
C5AA C6AA C29 120.0
F12 C6AA C29 116.7(12)
F12 C6AA C5AA 123.1(12)
C6AA C5AA C26 120.0
F0AA C5AA C6AA 111.0(12)
F0AA C5AA C26 129.0(12)
C27 C26 C5AA 120.0
F11 C26 C5AA 117.6(11)
F11 C26 C27 122.4(11)
C28 C27 C8BA 120.9(9)
C26 C27 C8BA 118.9(9)
C26 C27 C28 120.0
C33 C34 C35 120.0
F19 C34 C33 119.9(10)
F19 C34 C35 120.1(10)
C34 C33 C32 120.0
F18 C33 C34 122.7(11)
F18 C33 C32 117.3(11)
C31 C32 C33 120.0
F17 C32 C33 123.1(10)
F17 C32 C31 116.9(10)
C30 C31 C32 120.0
F16 C31 C32 118.3(10)
F16 C31 C30 121.7(10)
C31 C30 C35 120.0
F15 C30 C31 117.8(9)
F15 C30 C35 122.2(9)
C34 C35 C12 121.8(9)
C30 C35 C12 118.1(9)
C30 C35 C34 120.0
C41 C36 C37 120.0
F4AA C36 C41 119.3(10)
F4AA C36 C37 120.7(10)
C36 C41 C17 122.1(10)
C36 C41 C40 120.0
C40 C41 C17 117.8(10)
C41 C40 C39 120.0
F5AA C40 C41 122.7(9)
F5AA C40 C39 117.1(9)
C38 C39 C40 120.0
F7AA C39 C40 122.2(12)
F7AA C39 C38 117.6(12)
C39 C38 C37 120.0
F8AA C38 C39 122.9(11)
F8AA C38 C37 117.1(11)
C36 C37 F3AA 113.0(10)
C38 C37 C36 120.0
C38 C37 F3AA 127.0(10)
C1AA Co2 C3AA 63.8(4)
C1AA Co2 C4AA 37.6(3)
C1AA Co2 P1 89.7(5)
C1AA Co2 P2 107.7(6)
C1AA Co2 P5 126.2(6)
C1AA Co2 P6 95.6(5)
C0AA Co2 C1AA 39.1(2)
C0AA Co2 C2AA 40.1(3)
C0AA Co2 C3AA 65.4(4)
C0AA Co2 C4AA 64.5(4)
C0AA Co2 P1 118.5(6)
C0AA Co2 P2 146.3(6)
C0AA Co2 P3 145.6(6)
C0AA Co2 P4 123.5(6)
C0AA Co2 P5 97.6(6)
C0AA Co2 P6 97.3(6)
C2AA Co2 C1AA 65.6(3)
C2AA Co2 C3AA 38.9(3)
C2AA Co2 C4AA 64.3(4)
C2AA Co2 P1 155.2(6)
C2AA Co2 P2 136.2(7)
C2AA Co2 P3 105.5(6)
C2AA Co2 P4 95.1(5)
C2AA Co2 P5 103.7(6)
C2AA Co2 P6 132.1(7)
C3AA Co2 C4AA 37.5(3)
C3AA Co2 P2 97.9(6)
C3AA Co2 P5 138.7(6)
C3AA Co2 P6 159.3(5)
C4AA Co2 P2 84.4(5)
C4AA Co2 P5 161.9(5)
P1 Co2 C3AA 131.5(7)
P1 Co2 C4AA 97.0(5)
P1 Co2 P2 50.1(6)
P1 Co2 P5 89.9(5)
P1 Co2 P6 45.3(5)
P2 Co2 P5 112.58(17)
P3 Co2 C1AA 143.3(6)
P3 Co2 C3AA 86.7(5)
P3 Co2 C4AA 105.7(5)
P3 Co2 P1 94.9(5)
P3 Co2 P2 52.6(6)
P3 Co2 P5 90.3(5)
P3 Co2 P6 113.29(15)
P4 Co2 C1AA 160.4(5)
P4 Co2 C3AA 103.1(5)
P4 Co2 C4AA 137.3(5)
P4 Co2 P1 109.62(16)
P4 Co2 P2 87.8(5)
P4 Co2 P3 41.2(5)
P4 Co2 P5 53.4(5)
P4 Co2 P6 96.0(5)
P6 Co2 C4AA 125.9(6)
P6 Co2 P2 90.7(5)
P6 Co2 P5 51.0(5)
C6BA N1 C7BA 109.1(13)
C6BA N1 Yb1 122.4(10)
C7BA N1 Yb1 125.6(10)
C9BA N2 C11 107.4(13)
C9BA N2 Yb1 123.1(11)
C11 N2 Yb1 120.9(9)
C13 N3 Yb1 125.5(10)
C16 N3 C13 105.5(12)
C16 N3 Yb1 125.2(10)
C4BA N4 C18 107.3(13)
C4BA N4 Yb1 121.8(11)
C18 N4 Yb1 122.0(10)
O2AA O0AA P6 44.8(10)
O2AA O0AA Yb1 71.7(11)
P1 O0AA O2AA 93.1(16)
P1 O0AA P6 48.3(9)
P1 O0AA Yb1 140.9(15)
Yb1 O0AA P6 108.7(10)
O2 O1 O4 124.5(18)
O2 O1 P3 44.9(11)
O2 O1 P4 86.5(16)
O2 O1 Yb1 73.5(12)
O4 O1 P3 114.9(14)
O4 O1 Yb1 63.3(10)
P3 O1 Yb1 104.4(10)
P4 O1 O4 95.6(16)
P4 O1 P3 41.7(8)
P4 O1 Yb1 130.4(14)
C2BA O1AA P1 142.2(17)
C2BA O1AA P6 115.3(17)
P1 O1AA P6 55.2(8)
O1 O2 P3 97.4(17)
O1 O2 P4 50.5(13)
O1 O2 Yb1 72.1(12)
P3 O2 P4 46.9(8)
P3 O2 Yb1 131.7(11)
P4 O2 Yb1 108.3(9)
O0AA O2AA P1 41.8(10)
O0AA O2AA P5 118.7(15)
O0AA O2AA Yb1 65.0(11)
O4 O2AA O0AA 119.8(18)
O4 O2AA P1 119.3(15)
O4 O2AA P5 43.6(10)
O4 O2AA P6 102.2(15)
O4 O2AA Yb1 67.6(11)
P5 O2AA P1 89.7(9)
P5 O2AA Yb1 103.1(9)
P6 O2AA O0AA 87.9(15)
P6 O2AA P1 46.1(9)
P6 O2AA P5 58.9(9)
P6 O2AA Yb1 136.0(14)
Yb1 O2AA P1 99.7(9)
P2 O3 Yb1 129.3(15)
O1 O4 Yb1 68.0(10)
O2AA O4 O1 118.6(16)
O2AA O4 Yb1 71.6(12)
P5 O4 O1 89.8(15)
P5 O4 O2AA 92.7(16)
P5 O4 Yb1 139.7(14)
C0BA O5 P3 128.0(13)
C0BA O5 P4 111.6(13)
P3 O5 P4 50.4(7)
C8AA O6 P2 112.7(18)
C8AA O6 P3 134.7(15)
P3 O6 P2 67.6(7)
C1BA O8 P5 93.7(11)
P4 O8 C1BA 125.1(10)
P4 O8 P5 67.0(7)
C9AA O17 P5 133.6(18)
C3BA O20 P1 88.0(15)
C3BA O20 P2 133.5(19)
P2 O20 P1 57.7(10)
Co2 P1 O2AA 92.2(7)
Co2 P1 O20 96.0(7)
Co2 P1 Yb1 94.7(4)
O0AA P1 Co2 117.7(11)
O0AA P1 O1AA 112.5(13)
O0AA P1 O2AA 45.1(11)
O0AA P1 O20 100.1(12)
O0AA P1 P2 85.5(12)
O0AA P1 P6 87.9(11)
O0AA P1 Yb1 23.0(9)
O1AA P1 Co2 113.2(10)
O1AA P1 O2AA 93.9(10)
O1AA P1 O20 115.6(10)
O1AA P1 P2 154.5(11)
O1AA P1 P6 73.3(10)
O1AA P1 Yb1 127.8(8)
O2AA P1 Yb1 39.7(6)
O20 P1 O2AA 142.8(9)
O20 P1 Yb1 103.3(6)
P2 P1 Co2 69.8(7)
P2 P1 O2AA 111.5(9)
P2 P1 O20 40.5(7)
P2 P1 Yb1 75.3(5)
P6 P1 Co2 67.8(6)
P6 P1 O2AA 42.8(7)
P6 P1 O20 163.7(10)
P6 P1 P2 127.4(10)
P6 P1 Yb1 78.7(6)
Co2 P2 Yb1 90.7(4)
O3 P2 Co2 121.5(12)
O3 P2 O6 101.7(14)
O3 P2 P1 94.9(13)
O3 P2 P3 88.2(13)
O3 P2 Yb1 31.3(10)
O6 P2 Co2 91.7(8)
O6 P2 P1 151.9(11)
O6 P2 P3 50.6(7)
O6 P2 Yb1 111.0(7)
O20 P2 Co2 116.5(11)
O20 P2 O3 109.7(16)
O20 P2 O6 112.9(11)
O20 P2 P1 81.8(12)
O20 P2 P3 159.0(13)
O20 P2 Yb1 126.6(11)
P1 P2 Co2 60.2(6)
P1 P2 P3 108.1(9)
P1 P2 Yb1 73.3(5)
P3 P2 Co2 58.1(6)
P3 P2 Yb1 74.4(5)
Co2 P3 O1 96.8(8)
Co2 P3 Yb1 93.9(4)
O1 P3 Yb1 38.6(6)
O2 P3 Co2 121.8(9)
O2 P3 O1 37.7(10)
O2 P3 O6 110.8(11)
O2 P3 P2 91.8(10)
O2 P3 Yb1 29.0(7)
O5 P3 Co2 118.0(8)
O5 P3 O1 95.0(10)
O5 P3 O2 103.4(11)
O5 P3 O6 91.9(9)
O5 P3 P2 153.1(10)
O5 P3 P4 80.5(10)
O5 P3 Yb1 128.6(7)
O6 P3 Co2 106.9(7)
O6 P3 O1 148.5(10)
O6 P3 P2 61.7(7)
O6 P3 Yb1 117.5(6)
P2 P3 Co2 69.3(6)
P2 P3 O1 110.3(8)
P2 P3 Yb1 73.2(5)
P4 P3 Co2 67.9(7)
P4 P3 O1 44.1(8)
P4 P3 O2 81.8(10)
P4 P3 O6 166.6(10)
P4 P3 P2 124.1(9)
P4 P3 Yb1 75.6(6)
Co2 P4 Yb1 96.4(4)
O1 P4 Co2 126.2(11)
O1 P4 O2 43.0(10)
O1 P4 O5 105.9(12)
O1 P4 O8 97.5(12)
O1 P4 P5 84.1(11)
O1 P4 Yb1 30.0(9)
O2 P4 Co2 105.2(8)
O2 P4 P5 113.4(7)
O2 P4 Yb1 38.9(5)
O5 P4 Co2 101.6(7)
O5 P4 O2 75.3(7)
O5 P4 P5 169.9(8)
O5 P4 Yb1 114.1(5)
O8 P4 Co2 110.0(7)
O8 P4 O2 138.8(10)
O8 P4 O5 116.6(9)
O8 P4 P5 60.8(7)
O8 P4 Yb1 115.0(7)
P3 P4 Co2 70.9(7)
P3 P4 O1 94.2(12)
P3 P4 O2 51.3(8)
P3 P4 O5 49.2(7)
P3 P4 O8 164.0(10)
P3 P4 P5 131.7(9)
P3 P4 Yb1 80.3(6)
P5 P4 Co2 71.7(6)
P5 P4 Yb1 74.7(4)
Co2 P5 Yb1 89.2(3)
O2AA P5 Co2 87.1(7)
O2AA P5 Yb1 38.5(6)
O4 P5 Co2 112.8(10)
O4 P5 O2AA 43.7(10)
O4 P5 O8 107.4(12)
O4 P5 P4 88.4(11)
O4 P5 P6 86.2(10)
O4 P5 Yb1 23.8(8)
O8 P5 Co2 92.0(7)
O8 P5 O2AA 146.0(9)
O8 P5 P4 52.2(7)
O8 P5 P6 150.2(9)
O8 P5 Yb1 107.5(6)
O17 P5 Co2 116.5(10)
O17 P5 O2AA 98.1(11)
O17 P5 O4 113.4(13)
O17 P5 O8 112.5(11)
O17 P5 P4 157.5(10)
O17 P5 P6 84.3(11)
O17 P5 Yb1 130.6(9)
P4 P5 Co2 54.9(5)
P4 P5 O2AA 101.8(8)
P4 P5 Yb1 71.8(4)
P6 P5 Co2 58.3(5)
P6 P5 O2AA 42.8(7)
P6 P5 P4 103.4(7)
P6 P5 Yb1 74.4(4)
Co2 P6 O0AA 92.7(8)
Co2 P6 Yb1 92.6(4)
O0AA P6 Yb1 35.1(6)
O1AA P6 Co2 99.4(8)
O1AA P6 O0AA 76.9(8)
O1AA P6 P5 169.6(9)
O1AA P6 Yb1 111.5(7)
O2AA P6 Co2 118.0(10)
O2AA P6 O0AA 47.3(10)
O2AA P6 O1AA 110.2(11)
O2AA P6 P1 91.1(11)
O2AA P6 P5 78.3(10)
O2AA P6 Yb1 26.2(9)
P1 P6 Co2 66.9(6)
P1 P6 O0AA 43.8(8)
P1 P6 O1AA 51.4(8)
P1 P6 P5 124.2(8)
P1 P6 Yb1 74.1(6)
P5 P6 Co2 70.7(5)
P5 P6 O0AA 106.4(8)
P5 P6 Yb1 73.3(5)
N1 Yb1 N2 74.8(4)
N1 Yb1 N3 119.47(16)
N1 Yb1 N4 74.7(5)
N1 Yb1 P1 143.6(4)
N1 Yb1 P4 95.6(4)
N2 Yb1 N3 75.3(4)
N2 Yb1 P1 102.4(4)
N2 Yb1 P4 132.9(3)
N3 Yb1 P1 93.8(4)
N3 Yb1 P4 141.7(4)
N4 Yb1 N2 119.65(18)
N4 Yb1 N3 76.4(5)
N4 Yb1 P1 131.7(4)
N4 Yb1 P4 100.9(4)
O0AA Yb1 N1 151.1(7)
O0AA Yb1 N2 91.3(7)
O0AA Yb1 N3 79.6(7)
O0AA Yb1 N4 133.5(7)
O0AA Yb1 O1 94.9(4)
O0AA Yb1 O2 85.1(8)
O0AA Yb1 O2AA 43.3(8)
O0AA Yb1 O3 49.5(9)
O0AA Yb1 O4 78.5(8)
O0AA Yb1 P1 16.1(7)
O0AA Yb1 P4 75.3(7)
O1 Yb1 N1 77.7(7)
O1 Yb1 N2 132.7(7)
O1 Yb1 N3 151.8(6)
O1 Yb1 N4 88.3(7)
O1 Yb1 O2 34.4(7)
O1 Yb1 O3 80.1(9)
O1 Yb1 P1 78.8(7)
O1 Yb1 P4 19.7(7)
O2 Yb1 N1 102.1(6)
O2 Yb1 N2 165.7(6)
O2 Yb1 N3 117.4(6)
O2 Yb1 N4 71.9(6)
O2 Yb1 O3 50.2(8)
O2 Yb1 P1 71.5(5)
O2 Yb1 P4 32.8(5)
O2AA Yb1 N1 107.9(6)
O2AA Yb1 N2 72.5(7)
O2AA Yb1 N3 111.4(6)
O2AA Yb1 N4 167.5(7)
O2AA Yb1 O1 80.5(8)
O2AA Yb1 O2 95.6(4)
O2AA Yb1 O3 86.8(9)
O2AA Yb1 P1 40.6(6)
O2AA Yb1 P4 66.9(6)
O3 Yb1 N1 150.7(7)
O3 Yb1 N2 134.4(7)
O3 Yb1 N3 75.3(7)
O3 Yb1 N4 85.8(7)
O3 Yb1 P1 46.3(7)
O3 Yb1 P4 66.4(7)
O4 Yb1 N1 75.8(6)
O4 Yb1 N2 87.3(7)
O4 Yb1 N3 151.6(7)
O4 Yb1 N4 132.0(7)
O4 Yb1 O1 48.7(8)
O4 Yb1 O2 78.4(8)
O4 Yb1 O2AA 40.8(8)
O4 Yb1 O3 103.2(4)
O4 Yb1 P1 67.9(6)
O4 Yb1 P4 46.1(6)
P4 Yb1 P1 59.14(13)

loop_
_geom_bond_atom_site_label_1
_geom_bond_atom_site_label_2
_geom_bond_distance
C0BA D0BA 0.9800
C0BA D0BB 0.9800
C0BA D0BC 0.9800
C0BA O5 1.39(2)
C1 C2 1.29(2)
C1 C7BA 1.43(2)
C1 F1 1.32(2)
C1AA H1AA 0.9500
C1AA C0AA 1.374(8)
C1AA C4AA 1.375(8)
C1AA Co2 2.097(10)
C0AA H0AA 0.9500
C0AA C2AA 1.375(8)
C0AA Co2 2.000(12)
C2AA H2AA 0.9500
C2AA C3AA 1.373(8)
C2AA Co2 2.008(13)
C3AA H3AA 0.9500
C3AA C4AA 1.375(8)
C3AA Co2 2.110(12)
C4AA H4AA 0.9500
C4AA Co2 2.163(11)
C1BA D1BA 0.9800
C1BA D1BB 0.9800
C1BA D1BC 0.9800
C1BA O8 1.70(2)
C2 C6BA 1.51(2)
C2 F2 1.28(2)
C2BA D2BA 0.9800
C2BA D2BB 0.9800
C2BA D2BC 0.9800
C2BA O1AA 1.16(2)
C3 C4 1.39(2)
C3 C4BA 1.46(2)
C3 F3 1.32(2)
C3BA D3BA 0.9800
C3BA D3BB 0.9800
C3BA D3BC 0.9800
C3BA O20 1.246(17)
C4 C18 1.39(2)
C4 F4 1.36(2)
C4BA C5BA 1.40(2)
C4BA N4 1.336(19)
C5 C6 1.46(2)
C5 C16 1.42(2)
C5 F5 1.316(19)
C5BA C6BA 1.36(2)
C5BA C24 1.510(18)
C6 C13 1.34(2)
C6 F6 1.33(2)
C6BA N1 1.39(2)
C7 C8 1.33(2)
C7 C11 1.40(2)
C7 F7 1.331(19)
C7BA C8BA 1.34(2)
C7BA N1 1.397(19)
C8 C9BA 1.47(2)
C8 F8 1.313(18)
C8AA D8AA 0.9800
C8AA D8AB 0.9800
C8AA D8AC 0.9800
C8AA O6 1.28(3)
C8BA C9BA 1.34(2)
C8BA C27 1.557(16)
C9AA D9AA 0.9800
C9AA D9AB 0.9800
C9AA D9AC 0.9800
C9AA O17 1.33(3)
C9BA N2 1.360(18)
C11 C12 1.40(2)
C11 N2 1.40(2)
C12 C13 1.43(2)
C12 C35 1.529(18)
C13 N3 1.36(2)
C16 C17 1.47(2)
C16 N3 1.33(2)
C17 C18 1.46(2)
C17 C41 1.437(19)
C18 N4 1.37(2)
C24 C25 1.3900
C24 C23 1.3900
C25 C7AA 1.3900
C25 F9 1.331(15)
C7AA C21 1.3900
C7AA F9AA 1.383(14)
C21 C22 1.3900
C21 F2AA 1.339(14)
C22 C23 1.3900
C22 F1AA 1.301(16)
C23 F6AA 1.306(16)
C28 C29 1.3900
C28 C27 1.3900
C28 F14 1.351(14)
C29 C6AA 1.3900
C29 F13 1.342(17)
C6AA C5AA 1.3900
C6AA F12 1.319(13)
C5AA C26 1.3900
C5AA F0AA 1.268(15)
C26 C27 1.3900
C26 F11 1.313(16)
C34 C33 1.3900
C34 C35 1.3900
C34 F19 1.276(14)
C33 C32 1.3900
C33 F18 1.253(15)
C32 C31 1.3900
C32 F17 1.327(13)
C31 C30 1.3900
C31 F16 1.335(14)
C30 C35 1.3900
C30 F15 1.329(15)
C36 C41 1.3900
C36 C37 1.3900
C36 F4AA 1.300(14)
C41 C40 1.3900
C40 C39 1.3900
C40 F5AA 1.252(13)
C39 C38 1.3900
C39 F7AA 1.332(17)
C38 C37 1.3900
C38 F8AA 1.358(13)
C37 F3AA 1.391(16)
Co2 P1 2.097(14)
Co2 P2 2.268(17)
Co2 P3 2.059(13)
Co2 P4 2.019(13)
Co2 P5 2.343(13)
Co2 P6 2.111(11)
N1 Yb1 2.363(13)
N2 Yb1 2.380(13)
N3 Yb1 2.391(13)
N4 Yb1 2.378(13)
O0AA O2AA 1.60(3)
O0AA P1 1.50(2)
O0AA P6 2.17(2)
O0AA Yb1 2.11(2)
O1 O2 1.33(3)
O1 O4 1.81(3)
O1 P3 2.15(3)
O1 P4 1.50(3)
O1 Yb1 2.23(2)
O1AA P1 1.543(19)
O1AA P6 1.89(2)
O2 P3 1.53(2)
O2 P4 1.94(2)
O2 Yb1 2.252(17)
O2AA O4 1.52(3)
O2AA P1 2.25(3)
O2AA P5 2.20(2)
O2AA P6 1.53(2)
O2AA Yb1 2.21(2)
O3 P2 1.48(3)
O3 Yb1 2.31(2)
O4 P5 1.52(2)
O4 Yb1 2.15(2)
O5 P3 1.410(15)
O5 P4 1.838(17)
O6 P2 1.84(2)
O6 P3 1.611(16)
O8 P4 1.702(18)
O8 P5 1.88(2)
O17 P5 1.50(2)
O20 P1 2.17(2)
O20 P2 1.43(2)
P1 P2 1.85(2)
P1 P6 1.621(19)
P1 Yb1 3.411(11)
P2 P3 1.93(2)
P2 Yb1 3.445(13)
P3 P4 1.435(17)
P3 Yb1 3.466(10)
P4 P5 1.982(18)
P4 Yb1 3.406(10)
P5 P6 1.929(19)
P5 Yb1 3.458(10)
P6 Yb1 3.477(11)

loop_
_geom_torsion_atom_site_label_1
_geom_torsion_atom_site_label_2
_geom_torsion_atom_site_label_3
_geom_torsion_atom_site_label_4
_geom_torsion
C0BA O5 P3 Co2 146.3(16)
C0BA O5 P3 O1 46(2)
C0BA O5 P3 O2 9(2)
C0BA O5 P3 O6 -103.4(18)
C0BA O5 P3 P2 -114(2)
C0BA O5 P3 P4 87.7(19)
C0BA O5 P3 Yb1 25(2)
C0BA O5 P4 Co2 -173.8(13)
C0BA O5 P4 O1 -40.5(17)
C0BA O5 P4 O2 -71.0(14)
C0BA O5 P4 O8 66.6(15)
C0BA O5 P4 P3 -122.1(15)
C0BA O5 P4 P5 139(5)
C0BA O5 P4 Yb1 -71.3(14)
C1 C2 C6BA C5BA -172.4(18)
C1 C2 C6BA N1 1(2)
C1 C7BA C8BA C9BA -171.2(17)
C1 C7BA C8BA C27 1(2)
C1 C7BA N1 C6BA 0.4(17)
C1 C7BA N1 Yb1 -160.3(10)
C1AA C0AA C2AA C3AA 0.0
C1AA C0AA C2AA Co2 -65.2(6)
C0AA C1AA C4AA C3AA 0.0
C0AA C1AA C4AA Co2 58.1(5)
C0AA C2AA C3AA C4AA 0.0
C0AA C2AA C3AA Co2 -62.0(5)
C2AA C3AA C4AA C1AA 0.0
C2AA C3AA C4AA Co2 -57.7(5)
C4AA C1AA C0AA C2AA 0.0
C4AA C1AA C0AA Co2 -62.6(5)
C1BA O8 P4 Co2 131.7(12)
C1BA O8 P4 O1 -1.3(18)
C1BA O8 P4 O2 -15(2)
C1BA O8 P4 O5 -113.3(14)
C1BA O8 P4 P3 -138(4)
C1BA O8 P4 P5 77.7(14)
C1BA O8 P4 Yb1 24.2(16)
C1BA O8 P5 Co2 -167.8(8)
C1BA O8 P5 O2AA -80.0(19)
C1BA O8 P5 O4 -53.1(13)
C1BA O8 P5 O17 72.4(12)
C1BA O8 P5 P4 -126.8(10)
C1BA O8 P5 P6 -167.1(15)
C1BA O8 P5 Yb1 -78.0(9)
C2 C1 C7BA C8BA 179.1(16)
C2 C1 C7BA N1 0(2)
C2 C6BA N1 C7BA -0.6(17)
C2 C6BA N1 Yb1 160.9(11)
C2BA O1AA P1 Co2 -143(3)
C2BA O1AA P1 O0AA -7(4)
C2BA O1AA P1 O2AA -49(3)
C2BA O1AA P1 O20 107(3)
C2BA O1AA P1 P2 125(3)
C2BA O1AA P1 P6 -87(3)
C2BA O1AA P1 Yb1 -27(4)
C2BA O1AA P6 Co2 -172.5(16)
C2BA O1AA P6 O0AA 97.0(18)
C2BA O1AA P6 O2AA 63(2)
C2BA O1AA P6 P1 137.4(19)
C2BA O1AA P6 P5 -153(5)
C2BA O1AA P6 Yb1 90.9(16)
C3 C4 C18 C17 -172.4(16)
C3 C4 C18 N4 4(2)
C3 C4BA C5BA C6BA -175.2(18)
C3 C4BA C5BA C24 5(3)
C3 C4BA N4 C18 0.5(19)
C3 C4BA N4 Yb1 -147.3(12)
C3BA O20 P2 Co2 -100(3)
C3BA O20 P2 O3 43(3)
C3BA O20 P2 O6 156(2)
C3BA O20 P2 P1 -49(3)
C3BA O20 P2 P3 -169(3)
C3BA O20 P2 Yb1 13(3)
C4 C3 C4BA C5BA 171.9(18)
C4 C3 C4BA N4 2(2)
C4 C18 N4 C4BA -3(2)
C4 C18 N4 Yb1 144.9(12)
C4BA C3 C4 C18 -4(2)
C4BA C3 C4 F4 178.3(17)
C4BA C5BA C6BA C2 169.1(17)
C4BA C5BA C6BA N1 -2(3)
C4BA C5BA C24 C25 -70.7(17)
C4BA C5BA C24 C23 110.3(16)
C5 C6 C13 C12 -179.6(16)
C5 C6 C13 N3 2(2)
C5 C16 C17 C18 -175.1(16)
C5 C16 C17 C41 1(2)
C5 C16 N3 C13 1.5(19)
C5 C16 N3 Yb1 -157.7(11)
C5BA C4BA N4 C18 -169.1(17)
C5BA C4BA N4 Yb1 43(2)
C5BA C6BA N1 C7BA 172.0(18)
C5BA C6BA N1 Yb1 -27(3)
C5BA C24 C25 C7AA -179.1(11)
C5BA C24 C25 F9 0.9(15)
C5BA C24 C23 C22 179.1(12)
C5BA C24 C23 F6AA 3.1(14)
C6 C5 C16 C17 176.1(15)
C6 C5 C16 N3 0(2)
C6 C13 N3 C16 -2.3(19)
C6 C13 N3 Yb1 156.7(12)
C6BA C5BA C24 C25 109.7(16)
C6BA C5BA C24 C23 -69.4(18)
C7 C8 C9BA C8BA -179.2(17)
C7 C8 C9BA N2 -2(2)
C7 C11 C12 C13 -177.5(17)
C7 C11 C12 C35 -11(3)
C7 C11 N2 C9BA 7.4(18)
C7 C11 N2 Yb1 -141.4(11)
C7BA C1 C2 C6BA 0(2)
C7BA C1 C2 F2 -178.7(19)
C7BA C8BA C9BA C8 179.1(16)
C7BA C8BA C9BA N2 2(3)
C7BA C8BA C27 C28 -96.8(14)
C7BA C8BA C27 C26 77.9(14)
C8 C7 C11 C12 172.4(17)
C8 C7 C11 N2 -9(2)
C8 C9BA N2 C11 -3.4(17)
C8 C9BA N2 Yb1 144.5(11)
C8AA O6 P2 Co2 175.6(16)
C8AA O6 P2 O3 53(2)
C8AA O6 P2 O20 -65(2)
C8AA O6 P2 P1 178(2)
C8AA O6 P2 P3 130.7(17)
C8AA O6 P2 Yb1 84.2(17)
C8AA O6 P3 Co2 -155(2)
C8AA O6 P3 O1 -18(3)
C8AA O6 P3 O2 -20(3)
C8AA O6 P3 O5 85(3)
C8AA O6 P3 P2 -100(3)
C8AA O6 P3 P4 140(5)
C8AA O6 P3 Yb1 -51(3)
C8BA C7BA N1 C6BA -178.7(14)
C8BA C7BA N1 Yb1 21(2)
C8BA C9BA N2 C11 174.0(16)
C8BA C9BA N2 Yb1 -38(2)
C9AA O17 P5 Co2 115(2)
C9AA O17 P5 O2AA 24(3)
C9AA O17 P5 O4 -19(3)
C9AA O17 P5 O8 -141(2)
C9AA O17 P5 P4 176(3)
C9AA O17 P5 P6 64(3)
C9AA O17 P5 Yb1 1(3)
C9BA C8BA C27 C28 76.4(16)
C9BA C8BA C27 C26 -108.9(13)
C11 C7 C8 C9BA 6(2)
C11 C7 C8 F8 -177.3(17)
C11 C12 C13 C6 168.8(17)
C11 C12 C13 N3 -13(3)
C11 C12 C35 C34 -62.7(17)
C11 C12 C35 C30 115.8(14)
C12 C11 N2 C9BA -173.8(16)
C12 C11 N2 Yb1 37(2)
C12 C13 N3 C16 179.6(16)
C12 C13 N3 Yb1 -21(2)
C13 C12 C35 C34 105.5(14)
C13 C12 C35 C30 -75.9(16)
C16 C5 C6 C13 -1.2(19)
C16 C5 C6 F6 -177.0(16)
C16 C17 C18 C4 -177.4(16)
C16 C17 C18 N4 7(3)
C16 C17 C41 C36 78.2(17)
C16 C17 C41 C40 -98.4(16)
C17 C16 N3 C13 -174.3(17)
C17 C16 N3 Yb1 27(2)
C17 C18 N4 C4BA 173.3(17)
C17 C18 N4 Yb1 -39(2)
C17 C41 C40 C39 176.7(12)
C17 C41 C40 F5AA -7.6(16)
C18 C17 C41 C36 -105.9(15)
C18 C17 C41 C40 77.5(17)
C24 C5BA C6BA C2 -11(3)
C24 C5BA C6BA N1 177.5(15)
C24 C25 C7AA C21 0.0
C24 C25 C7AA F9AA -178.7(14)
C25 C24 C23 C22 0.0
C25 C24 C23 F6AA -175.9(13)
C25 C7AA C21 C22 0.0
C25 C7AA C21 F2AA -176.3(13)
C7AA C21 C22 C23 0.0
C7AA C21 C22 F1AA 176.3(15)
C21 C22 C23 C24 0.0
C21 C22 C23 F6AA 175.9(13)
C23 C24 C25 C7AA 0.0
C23 C24 C25 F9 180.0(13)
C28 C29 C6AA C5AA 0.0
C28 C29 C6AA F12 -175.9(13)
C29 C28 C27 C8BA 174.7(13)
C29 C28 C27 C26 0.0
C29 C6AA C5AA C26 0.0
C29 C6AA C5AA F0AA -177.9(15)
C6AA C5AA C26 C27 0.0
C6AA C5AA C26 F11 179.9(15)
C5AA C26 C27 C8BA -174.8(12)
C5AA C26 C27 C28 0.0
C27 C8BA C9BA C8 7(2)
C27 C8BA C9BA N2 -169.8(13)
C27 C28 C29 C6AA 0.0
C27 C28 C29 F13 -178.1(14)
C34 C33 C32 C31 0.0
C34 C33 C32 F17 179.6(12)
C33 C34 C35 C12 178.5(12)
C33 C34 C35 C30 0.0
C33 C32 C31 C30 0.0
C33 C32 C31 F16 -177.5(13)
C32 C31 C30 C35 0.0
C32 C31 C30 F15 -179.5(13)
C31 C30 C35 C12 -178.6(11)
C31 C30 C35 C34 0.0
C35 C12 C13 C6 2(2)
C35 C12 C13 N3 179.8(14)
C35 C34 C33 C32 0.0
C35 C34 C33 F18 178.3(16)
C36 C41 C40 C39 0.0
C36 C41 C40 F5AA 175.7(15)
C41 C17 C18 C4 7(2)
C41 C17 C18 N4 -169.1(15)
C41 C36 C37 C38 0.0
C41 C36 C37 F3AA -178.4(13)
C41 C40 C39 C38 0.0
C41 C40 C39 F7AA 174.5(16)
C40 C39 C38 C37 0.0
C40 C39 C38 F8AA 179.9(13)
C39 C38 C37 C36 0.0
C39 C38 C37 F3AA 178.2(15)
C37 C36 C41 C17 -176.5(13)
C37 C36 C41 C40 0.0
Co2 C1AA C0AA C2AA 62.6(5)
Co2 C1AA C4AA C3AA -58.1(5)
Co2 C0AA C2AA C3AA 65.2(6)
Co2 C2AA C3AA C4AA 62.0(5)
Co2 C3AA C4AA C1AA 57.7(5)
Co2 P1 P2 O3 123.7(13)
Co2 P1 P2 O6 -2.6(18)
Co2 P1 P2 O20 -127.0(9)
Co2 P1 P2 P3 34.0(7)
Co2 P1 P2 Yb1 100.8(4)
Co2 P1 P6 O0AA -121.2(10)
Co2 P1 P6 O1AA 124.6(8)
Co2 P1 P6 O2AA -120.2(10)
Co2 P1 P6 P5 -43.6(8)
Co2 P1 P6 Yb1 -99.9(3)
Co2 P3 P4 O1 127.0(11)
Co2 P3 P4 O2 129.2(8)
Co2 P3 P4 O5 -125.5(6)
Co2 P3 P4 O8 -96(4)
Co2 P3 P4 P5 41.1(10)
Co2 P3 P4 Yb1 100.3(3)
F0AA C5AA C26 C27 177.5(18)
F0AA C5AA C26 F11 -2.6(19)
F1 C1 C2 C6BA -175.0(15)
F1 C1 C2 F2 7(3)
F1 C1 C7BA C8BA -7(3)
F1 C1 C7BA N1 174.0(17)
F1AA C22 C23 C24 -176.3(15)
F1AA C22 C23 F6AA -0.4(16)
F2 C2 C6BA C5BA 6(3)
F2 C2 C6BA N1 179.0(19)
F2AA C21 C22 C23 176.1(14)
F2AA C21 C22 F1AA -7.6(16)
F3 C3 C4 C18 -174.4(17)
F3 C3 C4 F4 7(3)
F3 C3 C4BA C5BA -18(3)
F3 C3 C4BA N4 172.1(19)
F4 C4 C18 C17 6(3)
F4 C4 C18 N4 -177.9(17)
F4AA C36 C41 C17 0.7(17)
F4AA C36 C41 C40 177.2(15)
F4AA C36 C37 C38 -177.1(16)
F4AA C36 C37 F3AA 4.4(16)
F5 C5 C6 C13 177.3(17)
F5 C5 C6 F6 2(3)
F5 C5 C16 C17 -2(3)
F5 C5 C16 N3 -178.5(19)
F5AA C40 C39 C38 -176.0(14)
F5AA C40 C39 F7AA -1.5(16)
F6 C6 C13 C12 -5(3)
F6 C6 C13 N3 177(2)
F7 C7 C8 C9BA 178.6(17)
F7 C7 C8 F8 -5(3)
F7 C7 C11 C12 1(3)
F7 C7 C11 N2 179.6(18)
F7AA C39 C38 C37 -174.7(15)
F7AA C39 C38 F8AA 5.2(15)
F8 C8 C9BA C8BA 5(3)
F8 C8 C9BA N2 -178.1(16)
F8AA C38 C37 C36 -179.9(12)
F8AA C38 C37 F3AA -1.8(16)
F9 C25 C7AA C21 -180.0(13)
F9 C25 C7AA F9AA 1.3(15)
F9AA C7AA C21 C22 178.7(14)
F9AA C7AA C21 F2AA 2.4(14)
F11 C26 C27 C8BA 5.3(16)
F11 C26 C27 C28 -179.9(16)
F12 C6AA C5AA C26 175.7(14)
F12 C6AA C5AA F0AA -2.2(15)
F13 C29 C6AA C5AA 178.0(15)
F13 C29 C6AA F12 2.1(15)
F14 C28 C29 C6AA 177.6(13)
F14 C28 C29 F13 -0.5(15)
F14 C28 C27 C8BA -3.0(15)
F14 C28 C27 C26 -177.6(13)
F15 C30 C35 C12 0.9(15)
F15 C30 C35 C34 179.4(14)
F16 C31 C30 C35 177.4(14)
F16 C31 C30 F15 -2.1(15)
F17 C32 C31 C30 -179.6(12)
F17 C32 C31 F16 2.9(14)
F18 C33 C32 C31 -178.4(15)
F18 C33 C32 F17 1.2(15)
F19 C34 C33 C32 -178.4(13)
F19 C34 C33 F18 -0.2(16)
F19 C34 C35 C12 -3.1(15)
F19 C34 C35 C30 178.4(14)
N1 C7BA C8BA C9BA 8(3)
N1 C7BA C8BA C27 179.7(12)
N2 C11 C12 C13 4(3)
N2 C11 C12 C35 170.7(13)
N3 C16 C17 C18 0(3)
N3 C16 C17 C41 176.4(16)
N4 C4BA C5BA C6BA -7(3)
N4 C4BA C5BA C24 173.4(15)
O0AA O2AA O4 O1 10(3)
O0AA O2AA O4 P5 101.7(19)
O0AA O2AA O4 Yb1 -40.4(17)
O0AA O2AA P6 Co2 -65.2(14)
O0AA O2AA P6 O1AA 48.0(15)
O0AA O2AA P6 P1 -0.9(13)
O0AA O2AA P6 P5 -125.7(12)
O0AA O2AA P6 Yb1 -49.7(16)
O0AA P1 P2 Co2 -121.7(11)
O0AA P1 P2 O3 2.0(15)
O0AA P1 P2 O6 -124(2)
O0AA P1 P2 O20 111.3(13)
O0AA P1 P2 P3 -87.8(12)
O0AA P1 P2 Yb1 -20.9(9)
O0AA P1 P6 Co2 121.2(10)
O0AA P1 P6 O1AA -114.3(13)
O0AA P1 P6 O2AA 1.0(13)
O0AA P1 P6 P5 77.5(13)
O0AA P1 P6 Yb1 21.2(9)
O1 O2 P3 Co2 -55.0(17)
O1 O2 P3 O5 80.6(16)
O1 O2 P3 O6 178.0(14)
O1 O2 P3 P2 -121.6(14)
O1 O2 P3 P4 2.6(14)
O1 O2 P3 Yb1 -72.5(17)
O1 O4 P5 Co2 60.0(13)
O1 O4 P5 O2AA 118.7(16)
O1 O4 P5 O8 -39.8(13)
O1 O4 P5 O17 -164.7(14)
O1 O4 P5 P4 9.6(11)
O1 O4 P5 P6 113.2(10)
O1 O4 P5 Yb1 54.3(19)
O1 P3 P4 Co2 -127.0(11)
O1 P3 P4 O2 2.3(12)
O1 P3 P4 O5 107.5(12)
O1 P3 P4 O8 137(4)
O1 P3 P4 P5 -85.9(13)
O1 P3 P4 Yb1 -26.7(10)
O1AA P1 P2 Co2 102(3)
O1AA P1 P2 O3 -134(3)
O1AA P1 P2 O6 99(3)
O1AA P1 P2 O20 -25(3)
O1AA P1 P2 P3 136(3)
O1AA P1 P2 Yb1 -157(3)
O1AA P1 P6 Co2 -124.6(8)
O1AA P1 P6 O0AA 114.3(13)
O1AA P1 P6 O2AA 115.3(11)
O1AA P1 P6 P5 -168.2(10)
O1AA P1 P6 Yb1 135.5(8)
O2 O1 O4 O2AA -9(3)
O2 O1 O4 P5 -102(2)
O2 O1 O4 Yb1 43(2)
O2 O1 P4 Co2 71.9(18)
O2 O1 P4 O5 -46.0(15)
O2 O1 P4 O8 -166.5(13)
O2 O1 P4 P3 2.6(14)
O2 O1 P4 P5 134.1(13)
O2 O1 P4 Yb1 64.8(16)
O2 P3 P4 Co2 -129.2(8)
O2 P3 P4 O1 -2.3(12)
O2 P3 P4 O5 105.2(10)
O2 P3 P4 O8 135(4)
O2 P3 P4 P5 -88.1(12)
O2 P3 P4 Yb1 -28.9(7)
O2AA O0AA P1 Co2 62.5(16)
O2AA O0AA P1 O1AA -71.9(17)
O2AA O0AA P1 O20 164.8(12)
O2AA O0AA P1 P2 126.8(13)
O2AA O0AA P1 P6 -0.9(13)
O2AA O0AA P1 Yb1 64(2)
O2AA O4 P5 Co2 -58.6(16)
O2AA O4 P5 O8 -158.5(13)
O2AA O4 P5 O17 76.6(17)
O2AA O4 P5 P4 -109.1(13)
O2AA O4 P5 P6 -5.5(13)
O2AA O4 P5 Yb1 -64(2)
O2AA P1 P2 Co2 -84.2(9)
O2AA P1 P2 O3 39.5(15)
O2AA P1 P2 O6 -87(2)
O2AA P1 P2 O20 148.8(11)
O2AA P1 P2 P3 -50.2(12)
O2AA P1 P2 Yb1 16.6(8)
O2AA P1 P6 Co2 120.2(10)
O2AA P1 P6 O0AA -1.0(13)
O2AA P1 P6 O1AA -115.3(11)
O2AA P1 P6 P5 76.6(12)
O2AA P1 P6 Yb1 20.2(9)
O4 O1 O2 P3 92(2)
O4 O1 O2 P4 94(2)
O4 O1 O2 Yb1 -39.6(18)
O4 O1 P4 Co2 -52.4(17)
O4 O1 P4 O2 -124.3(18)
O4 O1 P4 O5 -170.4(10)
O4 O1 P4 O8 69.2(12)
O4 O1 P4 P3 -121.7(12)
O4 O1 P4 P5 9.8(11)
O4 O1 P4 Yb1 -59.5(16)
O4 O2AA P6 Co2 54.8(18)
O4 O2AA P6 O0AA 120(2)
O4 O2AA P6 O1AA 168.0(13)
O4 O2AA P6 P1 119.1(14)
O4 O2AA P6 P5 -5.7(13)
O4 O2AA P6 Yb1 70.3(18)
O5 P3 P4 Co2 125.5(6)
O5 P3 P4 O1 -107.5(12)
O5 P3 P4 O2 -105.2(10)
O5 P3 P4 O8 29(4)
O5 P3 P4 P5 166.6(10)
O5 P3 P4 Yb1 -134.1(6)
O6 P3 P4 Co2 70(5)
O6 P3 P4 O1 -163(4)
O6 P3 P4 O2 -161(5)
O6 P3 P4 O5 -56(4)
O6 P3 P4 O8 -27(8)
O6 P3 P4 P5 111(4)
O6 P3 P4 Yb1 170(5)
O20 P1 P2 Co2 127.0(9)
O20 P1 P2 O3 -109.3(16)
O20 P1 P2 O6 124(2)
O20 P1 P2 P3 161.0(13)
O20 P1 P2 Yb1 -132.2(10)
O20 P1 P6 Co2 1(3)
O20 P1 P6 O0AA -120(4)
O20 P1 P6 O1AA 126(3)
O20 P1 P6 O2AA -119(3)
O20 P1 P6 P5 -42(4)
O20 P1 P6 Yb1 -99(3)
P1 O0AA O2AA O4 -102(2)
P1 O0AA O2AA P5 -51.5(18)
P1 O0AA O2AA P6 1.0(14)
P1 O0AA O2AA Yb1 -143.2(14)
P1 O1AA P6 Co2 50.2(8)
P1 O1AA P6 O0AA -40.4(9)
P1 O1AA P6 O2AA -74.5(13)
P1 O1AA P6 P5 69(5)
P1 O1AA P6 Yb1 -46.4(8)
P1 O2AA O4 O1 -38(2)
P1 O2AA O4 P5 53.3(18)
P1 O2AA O4 Yb1 -88.8(14)
P1 O2AA P6 Co2 -64.3(9)
P1 O2AA P6 O0AA 0.9(13)
P1 O2AA P6 O1AA 48.9(9)
P1 O2AA P6 P5 -124.8(8)
P1 O2AA P6 Yb1 -48.8(18)
P1 O20 P2 Co2 -50.7(8)
P1 O20 P2 O3 92.3(15)
P1 O20 P2 O6 -155.0(13)
P1 O20 P2 P3 -120(4)
P1 O20 P2 Yb1 62.1(10)
P2 O6 P3 Co2 -54.3(7)
P2 O6 P3 O1 82.8(19)
P2 O6 P3 O2 80.5(11)
P2 O6 P3 O5 -174.3(9)
P2 O6 P3 P4 -119(5)
P2 O6 P3 Yb1 49.5(7)
P2 P1 P6 Co2 38.5(10)
P2 P1 P6 O0AA -82.6(14)
P2 P1 P6 O1AA 163.1(14)
P2 P1 P6 O2AA -81.7(14)
P2 P1 P6 P5 -5.1(17)
P2 P1 P6 Yb1 -61.4(10)
P2 P3 P4 Co2 -42.6(9)
P2 P3 P4 O1 84.4(14)
P2 P3 P4 O2 86.7(11)
P2 P3 P4 O5 -168.1(13)
P2 P3 P4 O8 -139(4)
P2 P3 P4 P5 -1.5(18)
P2 P3 P4 Yb1 57.7(9)
P3 O1 O2 P4 2.4(13)
P3 O1 O2 Yb1 -131.6(11)
P3 O1 O4 O2AA 42(2)
P3 O1 O4 P5 -51.3(15)
P3 O1 O4 Yb1 94.2(12)
P3 O1 P4 Co2 69.3(11)
P3 O1 P4 O2 -2.6(14)
P3 O1 P4 O5 -48.6(8)
P3 O1 P4 O8 -169.0(12)
P3 O1 P4 P5 131.5(9)
P3 O1 P4 Yb1 62.2(19)
P3 O5 P4 Co2 -51.7(8)
P3 O5 P4 O1 81.6(12)
P3 O5 P4 O2 51.1(9)
P3 O5 P4 O8 -171.3(12)
P3 O5 P4 P5 -99(5)
P3 O5 P4 Yb1 50.8(8)
P3 O6 P2 Co2 44.9(6)
P3 O6 P2 O3 -77.9(12)
P3 O6 P2 O20 164.7(14)
P3 O6 P2 P1 47.1(19)
P3 O6 P2 Yb1 -46.6(6)
P4 O1 O2 P3 -2.4(13)
P4 O1 O2 Yb1 -134.0(12)
P4 O1 O4 O2AA 80(2)
P4 O1 O4 P5 -12.7(14)
P4 O1 O4 Yb1 132.7(13)
P4 O2 P3 Co2 -57.6(9)
P4 O2 P3 O1 -2.6(14)
P4 O2 P3 O5 78.1(10)
P4 O2 P3 O6 175.4(12)
P4 O2 P3 P2 -124.2(9)
P4 O2 P3 Yb1 -75.1(15)
P4 O5 P3 Co2 58.6(8)
P4 O5 P3 O1 -41.8(8)
P4 O5 P3 O2 -79.1(11)
P4 O5 P3 O6 169.0(10)
P4 O5 P3 P2 158(2)
P4 O5 P3 Yb1 -62.8(9)
P4 O8 P5 Co2 -41.0(6)
P4 O8 P5 O2AA 46.8(18)
P4 O8 P5 O4 73.7(12)
P4 O8 P5 O17 -160.8(11)
P4 O8 P5 P6 -40.3(16)
P4 O8 P5 Yb1 48.8(7)
P5 O2AA O4 O1 -91(2)
P5 O2AA O4 Yb1 -142.0(13)
P5 O2AA P6 Co2 60.5(9)
P5 O2AA P6 O0AA 125.7(12)
P5 O2AA P6 O1AA 173.7(10)
P5 O2AA P6 P1 124.8(8)
P5 O2AA P6 Yb1 76.0(17)
P5 O8 P4 Co2 54.1(7)
P5 O8 P4 O1 -78.9(11)
P5 O8 P4 O2 -93.0(14)
P5 O8 P4 O5 169.0(9)
P5 O8 P4 P3 144(4)
P5 O8 P4 Yb1 -53.5(6)
P6 O0AA O2AA O4 -103(2)
P6 O0AA O2AA P1 -1.0(14)
P6 O0AA O2AA P5 -52.5(11)
P6 O0AA O2AA Yb1 -144.2(11)
P6 O0AA P1 Co2 63.5(10)
P6 O0AA P1 O1AA -71.0(12)
P6 O0AA P1 O2AA 0.9(13)
P6 O0AA P1 O20 165.7(10)
P6 O0AA P1 P2 127.8(10)
P6 O0AA P1 Yb1 65(2)
P6 O1AA P1 Co2 -56.1(8)
P6 O1AA P1 O0AA 80.4(13)
P6 O1AA P1 O2AA 38.0(7)
P6 O1AA P1 O20 -165.4(12)
P6 O1AA P1 P2 -148(3)
P6 O1AA P1 Yb1 60.5(10)
P6 O2AA O4 O1 -84(2)
P6 O2AA O4 P5 7.1(17)
P6 O2AA O4 Yb1 -134.9(14)
P6 P1 P2 Co2 -37.9(10)
P6 P1 P2 O3 85.8(17)
P6 P1 P2 O6 -41(2)
P6 P1 P2 O20 -164.9(13)
P6 P1 P2 P3 -3.9(16)
P6 P1 P2 Yb1 62.9(10)
Yb1 O0AA O2AA O4 41.3(18)
Yb1 O0AA O2AA P1 143.2(14)
Yb1 O0AA O2AA P5 91.7(13)
Yb1 O0AA O2AA P6 144.2(11)
Yb1 O0AA P1 Co2 -2(3)
Yb1 O0AA P1 O1AA -136(2)
Yb1 O0AA P1 O2AA -64(2)
Yb1 O0AA P1 O20 100(2)
Yb1 O0AA P1 P2 62(2)
Yb1 O0AA P1 P6 -65(2)
Yb1 O1 O2 P3 131.6(11)
Yb1 O1 O2 P4 134.0(12)
Yb1 O1 O4 O2AA -52.5(16)
Yb1 O1 O4 P5 -145.5(12)
Yb1 O1 P4 Co2 7(3)
Yb1 O1 P4 O2 -64.8(16)
Yb1 O1 P4 O5 -110.9(16)
Yb1 O1 P4 O8 128.7(16)
Yb1 O1 P4 P3 -62.2(19)
Yb1 O1 P4 P5 69.3(17)
Yb1 O2 P3 Co2 18(2)
Yb1 O2 P3 O1 72.5(17)
Yb1 O2 P3 O5 153.2(13)
Yb1 O2 P3 O6 -109.5(14)
Yb1 O2 P3 P2 -49.1(16)
Yb1 O2 P3 P4 75.1(15)
Yb1 O2AA O4 O1 50.8(15)
Yb1 O2AA O4 P5 142.0(13)
Yb1 O2AA P6 Co2 -15(2)
Yb1 O2AA P6 O0AA 49.7(16)
Yb1 O2AA P6 O1AA 97.7(17)
Yb1 O2AA P6 P1 48.8(18)
Yb1 O2AA P6 P5 -76.0(17)
Yb1 O3 P2 Co2 12(3)
Yb1 O3 P2 O6 111.3(18)
Yb1 O3 P2 O20 -128.9(18)
Yb1 O3 P2 P1 -46(2)
Yb1 O3 P2 P3 62(2)
Yb1 O4 P5 Co2 6(3)
Yb1 O4 P5 O2AA 64(2)
Yb1 O4 P5 O8 -94(2)
Yb1 O4 P5 O17 141.0(19)
Yb1 O4 P5 P4 -45(2)
Yb1 O4 P5 P6 59(2)
Yb1 P1 P2 Co2 -100.8(4)
Yb1 P1 P2 O3 22.9(11)
Yb1 P1 P2 O6 -103.4(19)
Yb1 P1 P2 O20 132.2(10)
Yb1 P1 P2 P3 -66.8(7)
Yb1 P1 P6 Co2 99.9(3)
Yb1 P1 P6 O0AA -21.2(9)
Yb1 P1 P6 O1AA -135.5(8)
Yb1 P1 P6 O2AA -20.2(9)
Yb1 P1 P6 P5 56.3(8)
Yb1 P3 P4 Co2 -100.3(3)
Yb1 P3 P4 O1 26.7(10)
Yb1 P3 P4 O2 28.9(7)
Yb1 P3 P4 O5 134.1(6)
Yb1 P3 P4 O8 164(4)
Yb1 P3 P4 P5 -59.2(9)
